data_7110508
loop_
_publ_author_name
'M\"uller, Achim'
'Das, Samar K.'
'B\"ogge, Hartmut'
'Beugholt, Christian'
'Schmidtmann, Marc'

_publ_section_title
;
 Assembling nanosized ring-shaped synthons to an anionic layer structure
 based on the synergetically induced functional complementarity of their
 surface-sites: Na21[MoVI126MoV28O462H14(H2O)54(H2PO2)7]&#x00B7;xH2O (x
 &#x2248; 300)
;
_journal_issue 11
_journal_name_full 'Chemical Communications'
_journal_page_first 1035
_journal_paper_doi 10.1039/a901562k
_journal_year 1999
_chemical_formula_sum 'H736 Mo154 Na21 O830 P7'
_chemical_formula_weight 29496.23
_chemical_name_systematic ?
_space_group_IT_number 64
_symmetry_cell_setting orthorhombic
_symmetry_space_group_name_Hall '-C 2ac 2'
_symmetry_space_group_name_H-M 'C m c a'
_atom_sites_solution_hydrogens none
_atom_sites_solution_primary direct
_atom_sites_solution_secondary difmap
_audit_creation_method SHELXL-97
_cell_angle_alpha 90.00
_cell_angle_beta 90.00
_cell_angle_gamma 90.00
_cell_formula_units_Z 4
_cell_length_a 50.075(3)
_cell_length_b 56.049(4)
_cell_length_c 30.302(2)
_cell_measurement_reflns_used 8192
_cell_measurement_temperature 183(2)
_cell_measurement_theta_max 26.99
_cell_measurement_theta_min 1.53
_cell_volume 85047(10)
_computing_cell_refinement 'Bruker AXS SAINT'
_computing_data_collection 'Bruker AXS SMART'
_computing_data_reduction 'Bruker AXS SAINT'
_computing_molecular_graphics 'Crystal Impact: DIAMOND'
_computing_publication_material 'SHELXL-97 (Sheldrick, 1997)'
_computing_structure_refinement 'SHELXL-97 (Sheldrick, 1997)'
_computing_structure_solution 'SHELXS-97 (Sheldrick, 1997)'
_diffrn_ambient_temperature 183(2)
_diffrn_measured_fraction_theta_full .483
_diffrn_measured_fraction_theta_max .483
_diffrn_measurement_device_type 'Bruker AXS SMART'
_diffrn_measurement_method omega-scan
_diffrn_radiation_monochromator graphite
_diffrn_radiation_source 'fine-focus sealed tube'
_diffrn_radiation_type MoK\a
_diffrn_radiation_wavelength 0.71073
_diffrn_reflns_av_R_equivalents 0.0983
_diffrn_reflns_av_sigmaI/netI 0.0781
_diffrn_reflns_limit_h_max 56
_diffrn_reflns_limit_h_min -63
_diffrn_reflns_limit_k_max 71
_diffrn_reflns_limit_k_min -71
_diffrn_reflns_limit_l_max 38
_diffrn_reflns_limit_l_min -22
_diffrn_reflns_number 248836
_diffrn_reflns_theta_full 26.99
_diffrn_reflns_theta_max 26.99
_diffrn_reflns_theta_min 1.53
_diffrn_standards_decay_% 0
_exptl_absorpt_coefficient_mu 2.33
_exptl_absorpt_correction_T_max 0.4913
_exptl_absorpt_correction_T_min 0.3842
_exptl_absorpt_correction_type multi-scan
_exptl_crystal_colour blue
_exptl_crystal_density_diffrn 2.304
_exptl_crystal_density_method 'not measured'
_exptl_crystal_description octahedron
_exptl_crystal_F_000 56720.0
_exptl_crystal_size_max 0.30
_exptl_crystal_size_mid 0.30
_exptl_crystal_size_min 0.15
_refine_diff_density_max 3.628
_refine_diff_density_min -2.575
_refine_diff_density_rms .277
_refine_ls_extinction_method none
_refine_ls_goodness_of_fit_ref 1.164
_refine_ls_hydrogen_treatment mixed
_refine_ls_matrix_type full
_refine_ls_number_parameters 1898
_refine_ls_number_reflns 46660
_refine_ls_number_restraints 0
_refine_ls_restrained_S_all 1.164
_refine_ls_R_factor_all 0.1625
_refine_ls_R_factor_gt 0.0735
_refine_ls_shift/su_max 0.056
_refine_ls_shift/su_mean 0.001
_refine_ls_structure_factor_coef Fsqd
_refine_ls_weighting_details 'w=1/[\s^2^(Fo^2^)+(0.0900P)^2^+5000.0000P] where P=(Fo^2^+2Fc^2^)/3'
_refine_ls_weighting_scheme calc
_refine_ls_wR_factor_gt 0.1783
_refine_ls_wR_factor_ref 0.2743
_reflns_number_gt 25500
_reflns_number_total 46660
_reflns_threshold_expression >2sigma(I)
_cod_data_source_file 901562ksup1.cif
_cod_data_source_block keggi
_cod_depositor_comments
;
 Changing the _chemical_formula_sum data item value from
 'A21 H736 M N O984 P7' to 'H736 Mo154 Na21 O830 P7'.

 Antanas Vaitkus,
 2017-01-09

The following automatic conversions were performed:

'_refine_ls_weighting_scheme' value 'calc
w=1/[\s^2^(Fo^2^)+(0.0900P)^2^+5000.0000P] where P=(Fo^2^+2Fc^2^)/3'
was changed to 'calc'. New tag '_refine_ls_weighting_details' was
created. The value of the new tag was set to
'w=1/[\s^2^(Fo^2^)+(0.0900P)^2^+5000.0000P] where
P=(Fo^2^+2Fc^2^)/3'.

Automatic conversion script
Id: cif_fix_values 3143 2015-03-26 13:38:13Z robertas 
;
_cod_original_cell_volume 85048(10)
_cod_original_sg_symbol_H-M Cmca
_cod_original_formula_sum 'P7 H736 MO154 NA21 O830 '
_cod_database_code 7110508

loop_
_symmetry_equiv_pos_as_xyz
'x, y, z'
'-x, -y+1/2, z+1/2'
'-x, y+1/2, -z+1/2'
'x, -y, -z'
'x+1/2, y+1/2, z'
'-x+1/2, -y+1, z+1/2'
'-x+1/2, y+1, -z+1/2'
'x+1/2, -y+1/2, -z'
'-x, -y, -z'
'x, y-1/2, -z-1/2'
'x, -y-1/2, z-1/2'
'-x, y, z'
'-x+1/2, -y+1/2, -z'
'x+1/2, y, -z-1/2'
'x+1/2, -y, z-1/2'
'-x+1/2, y+1/2, z'

loop_
_atom_site_label
_atom_site_type_symbol
_atom_site_fract_x
_atom_site_fract_y
_atom_site_fract_z
_atom_site_U_iso_or_equiv
_atom_site_adp_type
_atom_site_occupancy
_atom_site_calc_flag
_atom_site_refinement_flags
Mo1A Mo -0.23312(4) 0.55063(3) 0.65904(5) 0.0431(5) Uani 0.90 d P
Mo1B Mo -0.2441(3) 0.5544(3) 0.6782(5) 0.042(3) Uiso 0.10 d P
Mo2A Mo -0.23113(8) 0.49026(5) 0.71122(10) 0.0461(10) Uani 0.50 d P
Mo2B Mo -0.21891(7) 0.49111(5) 0.68920(12) 0.0500(10) Uani 0.50 d P
Mo3 Mo -0.20543(4) 0.43075(3) 0.69754(8) 0.0789(7) Uani 1 d .
Mo4 Mo -0.18457(4) 0.37100(3) 0.67029(6) 0.0580(5) Uani 1 d .
Mo5A Mo -0.13149(7) 0.33295(6) 0.72232(13) 0.0585(11) Uani 0.50 d P
Mo5B Mo -0.12630(7) 0.34017(6) 0.70770(13) 0.0580(10) Uani 0.50 d P
Mo6 Mo -0.06570(4) 0.30841(4) 0.72149(6) 0.0615(6) Uani 1 d .
Mo7 Mo 0.0000 0.28988(5) 0.67822(9) 0.0578(8) Uani 1 d S
Mo8 Mo -0.27914(3) 0.50245(2) 0.61525(5) 0.0411(4) Uani 1 d .
Mo9 Mo -0.24853(3) 0.39541(2) 0.61728(5) 0.0433(4) Uani 1 d .
Mo10 Mo -0.22975(3) 0.33833(2) 0.61848(4) 0.0315(4) Uani 1 d .
Mo11 Mo -0.17242(3) 0.30821(2) 0.62493(5) 0.0383(4) Uani 1 d .
Mo12 Mo -0.06168(3) 0.25951(3) 0.63151(5) 0.0391(4) Uani 1 d .
Mo13 Mo 0.0000 0.23723(4) 0.63016(7) 0.0373(6) Uani 1 d S
Mo14 Mo -0.33186(3) 0.46804(2) 0.56032(5) 0.0356(4) Uani 1 d .
Mo15 Mo -0.31404(3) 0.40310(2) 0.56576(5) 0.0329(4) Uani 1 d .
Mo16 Mo -0.28592(3) 0.34209(2) 0.56438(4) 0.0309(4) Uani 1 d .
Mo17 Mo -0.23691(3) 0.28732(2) 0.56719(4) 0.0270(3) Uani 1 d .
Mo18 Mo -0.17750(3) 0.24868(2) 0.57636(4) 0.0281(3) Uani 1 d .
Mo19 Mo -0.11000(3) 0.21933(2) 0.57938(4) 0.0306(4) Uani 1 d .
Mo20 Mo -0.03918(3) 0.20073(2) 0.57670(4) 0.0314(4) Uani 1 d .
Mo21 Mo -0.27930(3) 0.44352(3) 0.50825(5) 0.0440(5) Uani 1 d .
Mo22 Mo -0.22295(3) 0.34050(3) 0.50667(5) 0.0408(4) Uani 1 d .
Mo23 Mo -0.12308(3) 0.26909(2) 0.52217(5) 0.0404(4) Uani 1 d .
Mo24 Mo 0.0000 0.24365(4) 0.51849(7) 0.0441(7) Uani 1 d S
Mo25 Mo -0.33588(3) 0.46640(2) 0.45049(5) 0.0361(4) Uani 1 d .
Mo26 Mo -0.31796(3) 0.39824(2) 0.45669(5) 0.0344(4) Uani 1 d .
Mo27 Mo -0.28250(3) 0.34021(2) 0.45433(4) 0.0326(4) Uani 1 d .
Mo28 Mo -0.23498(3) 0.28813(2) 0.45770(4) 0.0273(3) Uani 1 d .
Mo29 Mo -0.18029(3) 0.24425(2) 0.46715(4) 0.0280(3) Uani 1 d .
Mo30 Mo -0.10971(3) 0.21359(2) 0.46960(4) 0.0308(4) Uani 1 d .
Mo31 Mo -0.03722(3) 0.20226(2) 0.46643(4) 0.0316(4) Uani 1 d .
Mo32 Mo -0.28824(3) 0.43908(2) 0.39780(5) 0.0391(4) Uani 1 d .
Mo33 Mo -0.25024(4) 0.39011(2) 0.39816(5) 0.0422(4) Uani 1 d .
Mo34 Mo -0.17132(3) 0.30421(2) 0.40678(5) 0.0381(4) Uani 1 d .
Mo35 Mo -0.12710(3) 0.26016(2) 0.41167(5) 0.0343(4) Uani 1 d .
Mo36 Mo -0.06090(3) 0.25539(3) 0.40799(5) 0.0399(4) Uani 1 d .
Mo37 Mo -0.19829(4) 0.39427(3) 0.30435(7) 0.0700(6) Uani 1 d .
Mo38 Mo -0.15444(4) 0.34414(3) 0.30737(6) 0.0671(6) Uani 1 d .
Mo39 Mo -0.10204(4) 0.30390(3) 0.35196(6) 0.0538(5) Uani 1 d .
Mo40 Mo -0.03602(3) 0.28849(3) 0.30477(6) 0.0551(5) Uani 1 d .
O01 O -0.2475(2) 0.3273(2) 0.6612(4) 0.043(4) Uani 1 d .
O02 O 0.0000 0.2173(3) 0.6733(5) 0.041(5) Uani 1 d S
O03 O -0.3105(3) 0.4326(2) 0.3581(4) 0.047(4) Uani 1 d .
O04 O -0.1379(2) 0.2411(2) 0.3713(4) 0.043(4) Uani 1 d .
O1 O -0.2649(3) 0.5654(2) 0.7118(4) 0.058(4) Uani 1 d .
O2 O -0.2678(3) 0.53617(18) 0.6349(4) 0.042(4) Uani 1 d .
O3 O -0.2306(3) 0.52578(18) 0.6956(4) 0.054(4) Uani 1 d .
O4 O -0.2132(3) 0.5425(3) 0.6175(5) 0.065(5) Uani 1 d .
O5 O -0.2603(3) 0.4905(2) 0.6585(4) 0.054(4) Uani 1 d .
O6 O -0.2569(4) 0.4910(3) 0.7510(8) 0.044(9) Uani 0.50 d P
O7 O -0.1980(5) 0.4925(3) 0.7334(8) 0.177(8) Uani 1 d .
O8 O -0.2061(4) 0.4919(3) 0.6458(7) 0.098(7) Uani 1 d .
O9 O -0.2282(3) 0.45760(19) 0.6961(5) 0.067(5) Uani 1 d .
O10 O -0.2354(3) 0.4167(2) 0.6535(5) 0.069(5) Uani 1 d .
O11 O -0.2227(4) 0.4163(3) 0.7427(6) 0.103(7) Uani 1 d .
O12 O -0.1900(5) 0.4434(4) 0.6385(8) 0.142(10) Uani 1 d .
O13 O -0.1793(3) 0.4422(3) 0.7269(6) 0.095(6) Uani 1 d .
O14 O -0.1878(3) 0.4013(3) 0.6848(9) 0.174(9) Uani 1 d .
O15 O -0.1933(2) 0.33823(19) 0.6455(4) 0.046(4) Uani 1 d .
O16 O -0.2000(5) 0.3635(3) 0.7153(8) 0.155(9) Uani 1 d .
O17 O -0.1693(4) 0.3787(4) 0.6078(11) 0.166(12) Uani 1 d .
O18 O -0.1552(4) 0.3600(3) 0.6930(8) 0.190(7) Uani 1 d .
O19 O -0.2217(2) 0.37085(19) 0.6411(4) 0.044(3) Uani 1 d .
O20 O -0.1472(3) 0.3157(2) 0.6619(5) 0.058(4) Uani 1 d .
O21 O -0.1117(4) 0.3578(4) 0.7434(8) 0.211(8) Uani 1 d .
O22 O -0.1508(4) 0.3239(6) 0.7508(7) 0.196(13) Uani 1 d .
O23 O -0.1076(5) 0.3487(3) 0.6549(9) 0.170(10) Uani 1 d .
O24 O -0.1030(3) 0.3124(2) 0.7124(5) 0.062(5) Uani 1 d .
O25 O -0.0716(3) 0.2818(2) 0.6682(5) 0.067(5) Uani 1 d .
O26 O -0.0662(4) 0.2860(3) 0.7573(6) 0.099(7) Uani 1 d .
O27 O -0.0588(3) 0.3334(3) 0.7520(6) 0.109(6) Uani 1 d .
O28 O -0.0282(3) 0.3025(3) 0.7058(5) 0.083(5) Uani 1 d .
O29 O -0.0630(4) 0.3298(4) 0.6611(7) 0.118(8) Uani 1 d .
O30 O -0.0230(2) 0.2627(2) 0.6553(4) 0.043(4) Uani 1 d .
O31 O 0.0000 0.2647(5) 0.7392(6) 0.085(9) Uani 1 d S
O32 O 0.0000 0.3056(4) 0.6281(9) 0.099(11) Uani 1 d S
O33 O -0.2580(3) 0.5014(2) 0.5712(4) 0.051(4) Uani 1 d .
O34 O -0.3032(2) 0.47960(17) 0.5999(4) 0.041(3) Uani 1 d .
O35 O -0.3117(3) 0.5088(2) 0.6694(4) 0.055(4) Uani 1 d .
O36 O -0.2325(3) 0.4011(2) 0.5694(5) 0.057(4) Uani 1 d .
O37 O -0.2823(2) 0.40597(18) 0.6043(4) 0.039(3) Uani 1 d .
O38 O -0.2704(3) 0.3825(2) 0.6814(4) 0.060(5) Uani 1 d .
O39 O -0.2594(2) 0.36049(17) 0.6012(3) 0.031(3) Uani 1 d .
O40 O -0.2101(2) 0.35125(18) 0.5577(4) 0.041(3) Uani 1 d .
O41 O -0.2125(2) 0.30715(17) 0.6043(3) 0.029(3) Uani 1 d .
O42 O -0.2504(2) 0.32263(16) 0.5668(3) 0.031(3) Uani 1 d .
O43 O -0.1685(2) 0.27624(18) 0.6151(3) 0.033(3) Uani 1 d .
O44 O -0.1955(3) 0.2945(3) 0.6873(4) 0.060(4) Uani 1 d .
O45 O -0.1608(2) 0.31974(19) 0.5765(4) 0.046(4) Uani 1 d .
O46 O -0.0559(2) 0.2743(2) 0.5839(4) 0.048(4) Uani 1 d .
O47 O -0.0651(3) 0.2351(3) 0.6928(4) 0.062(5) Uani 1 d .
O48 O -0.0380(2) 0.23025(18) 0.6127(3) 0.035(3) Uani 1 d .
O49 O -0.0922(2) 0.24295(18) 0.6173(3) 0.033(3) Uani 1 d .
O50 O 0.0000 0.2593(3) 0.5697(5) 0.043(5) Uani 1 d S
O51 O 0.0000 0.2128(3) 0.5779(5) 0.034(4) Uani 1 d S
O52 O -0.3504(2) 0.46035(17) 0.5057(4) 0.039(3) Uani 1 d .
O53 O -0.3407(2) 0.50108(17) 0.5512(4) 0.038(3) Uani 1 d .
O54 O -0.3547(3) 0.4586(2) 0.5971(4) 0.049(4) Uani 1 d .
O55 O -0.3002(2) 0.47316(18) 0.5049(4) 0.039(3) Uani 1 d .
O56 O -0.3106(2) 0.43826(18) 0.5545(4) 0.038(3) Uani 1 d .
O57 O -0.3346(2) 0.40020(19) 0.5110(4) 0.040(3) Uani 1 d .
O58 O -0.3391(2) 0.4040(2) 0.6029(4) 0.044(4) Uani 1 d .
O59 O -0.2837(2) 0.40904(18) 0.5096(4) 0.038(3) Uani 1 d .
O60 O -0.3056(2) 0.37002(17) 0.5611(3) 0.033(3) Uani 1 d .
O61 O -0.2957(2) 0.32898(18) 0.5105(4) 0.035(3) Uani 1 d .
O62 O -0.2566(2) 0.35962(17) 0.5082(3) 0.031(3) Uani 1 d .
O63 O -0.3034(2) 0.32628(19) 0.6016(4) 0.044(4) Uani 1 d .
O64 O -0.2522(2) 0.28045(16) 0.5127(3) 0.030(3) Uani 1 d .
O65 O -0.2105(2) 0.30808(17) 0.5112(3) 0.031(3) Uani 1 d .
O66 O -0.2592(2) 0.27680(18) 0.6036(4) 0.040(3) Uani 1 d .
O67 O -0.2108(2) 0.26400(17) 0.5677(3) 0.028(3) Uani 1 d .
O68 O -0.1831(2) 0.23079(17) 0.5222(3) 0.032(3) Uani 1 d .
O69 O -0.1622(2) 0.27342(17) 0.5197(3) 0.029(3) Uani 1 d .
O70 O -0.1832(2) 0.22772(17) 0.6136(4) 0.036(3) Uani 1 d .
O71 O -0.1380(2) 0.24408(17) 0.5685(3) 0.031(3) Uani 1 d .
O72 O -0.1213(2) 0.20350(17) 0.5256(4) 0.034(3) Uani 1 d .
O73 O -0.0960(2) 0.24387(17) 0.5223(3) 0.030(3) Uani 1 d .
O74 O -0.1265(2) 0.2028(2) 0.6155(4) 0.040(3) Uani 1 d .
O75 O -0.0759(2) 0.20432(17) 0.5745(3) 0.032(3) Uani 1 d .
O76 O -0.0346(2) 0.18572(17) 0.5222(3) 0.034(3) Uani 1 d .
O77 O -0.0370(2) 0.23216(17) 0.5199(4) 0.035(3) Uani 1 d .
O78 O -0.0345(2) 0.17807(19) 0.6125(4) 0.042(3) Uani 1 d .
O79 O -0.3136(2) 0.43518(17) 0.4518(4) 0.036(3) Uani 1 d .
O80 O -0.2552(2) 0.4496(2) 0.5449(4) 0.046(4) Uani 1 d .
O81 O -0.2634(2) 0.44635(19) 0.4558(4) 0.042(3) Uani 1 d .
O82 O -0.2486(2) 0.32191(16) 0.4632(3) 0.032(3) Uani 1 d .
O83 O -0.2035(3) 0.3535(2) 0.4685(4) 0.049(4) Uani 1 d .
O84 O -0.1152(2) 0.28149(18) 0.4694(3) 0.033(3) Uani 1 d .
O85 O -0.1123(2) 0.28968(19) 0.5574(4) 0.043(4) Uani 1 d .
O86 O -0.1389(2) 0.23986(17) 0.4663(3) 0.030(3) Uani 1 d .
O87 O 0.0000 0.2139(2) 0.4748(5) 0.037(5) Uani 1 d S
O88 O 0.0000 0.2654(3) 0.4803(5) 0.043(5) Uani 1 d S
O89 O -0.3597(3) 0.4564(2) 0.4157(4) 0.048(4) Uani 1 d .
O90 O -0.3037(2) 0.47095(18) 0.4126(4) 0.039(3) Uani 1 d .
O91 O -0.3443(3) 0.39670(19) 0.4221(4) 0.046(4) Uani 1 d .
O92 O -0.2867(2) 0.40455(18) 0.4178(3) 0.036(3) Uani 1 d .
O93 O -0.3058(2) 0.36707(17) 0.4593(4) 0.037(3) Uani 1 d .
O94 O -0.2622(2) 0.36040(18) 0.4118(4) 0.039(3) Uani 1 d .
O95 O -0.2986(3) 0.32173(19) 0.4199(4) 0.044(4) Uani 1 d .
O96 O -0.2575(2) 0.27838(18) 0.4209(3) 0.035(3) Uani 1 d .
O97 O -0.2073(2) 0.30130(16) 0.4179(3) 0.028(3) Uani 1 d .
O98 O -0.2111(2) 0.26178(17) 0.4659(3) 0.029(3) Uani 1 d .
O99 O -0.1869(2) 0.22145(18) 0.4328(4) 0.037(3) Uani 1 d .
O100 O -0.1645(2) 0.26946(17) 0.4274(3) 0.030(3) Uani 1 d .
O101 O -0.0752(2) 0.20196(18) 0.4719(3) 0.033(3) Uani 1 d .
O102 O -0.0960(2) 0.23921(18) 0.4296(3) 0.033(3) Uani 1 d .
O103 O -0.1252(2) 0.19373(19) 0.4360(4) 0.039(3) Uani 1 d .
O104 O -0.0309(2) 0.17951(19) 0.4321(4) 0.042(3) Uani 1 d .
O105 O -0.0414(2) 0.2293(2) 0.4252(4) 0.038(3) Uani 1 d .
O106 O -0.2549(3) 0.42442(19) 0.3747(4) 0.049(4) Uani 1 d .
O107 O -0.2782(3) 0.3851(2) 0.3343(4) 0.065(5) Uani 1 d .
O108 O -0.2342(2) 0.39788(19) 0.4448(4) 0.046(4) Uani 1 d .
O109 O -0.2240(3) 0.3859(2) 0.3604(5) 0.064(5) Uani 1 d .
O110 O -0.1823(3) 0.2810(2) 0.3422(4) 0.055(4) Uani 1 d .
O111 O -0.1690(3) 0.3275(2) 0.3682(4) 0.053(4) Uani 1 d .
O112 O -0.1605(2) 0.31722(19) 0.4547(4) 0.042(4) Uani 1 d .
O113 O -0.1350(2) 0.2919(2) 0.3846(4) 0.047(4) Uani 1 d .
O114 O -0.0942(2) 0.2722(2) 0.3816(4) 0.042(3) Uani 1 d .
O115 O -0.0707(3) 0.2299(2) 0.3490(4) 0.055(4) Uani 1 d .
O116 O -0.0415(2) 0.2700(2) 0.3685(4) 0.057(4) Uani 1 d .
O117 O -0.0576(2) 0.27304(19) 0.4536(4) 0.043(4) Uani 1 d .
O118 O -0.1748(4) 0.4041(3) 0.2689(6) 0.095(6) Uani 1 d .
O119 O -0.2234(4) 0.3848(3) 0.2673(5) 0.082(6) Uani 1 d .
O120 O -0.2142(3) 0.4258(2) 0.3138(5) 0.068(5) Uani 1 d .
O121 O -0.1749(4) 0.4055(3) 0.3586(6) 0.100(7) Uani 1 d .
O122 O -0.1849(3) 0.3634(2) 0.3174(4) 0.060(4) Uani 1 d .
O123 O -0.1389(4) 0.3606(3) 0.2678(5) 0.100(6) Uani 1 d .
O124 O -0.1699(4) 0.3213(3) 0.2768(5) 0.080(6) Uani 1 d .
O125 O -0.1222(3) 0.3250(3) 0.3227(5) 0.076(5) Uani 1 d .
O126 O -0.1373(4) 0.3659(3) 0.3558(6) 0.122(7) Uani 1 d .
O127 O -0.1235(4) 0.2786(3) 0.3018(5) 0.096(7) Uani 1 d .
O128 O -0.0734(3) 0.2992(3) 0.3182(5) 0.089(5) Uani 1 d .
O129 O -0.0902(4) 0.3212(3) 0.3937(7) 0.095(7) Uani 1 d .
O130 O -0.0320(3) 0.3083(3) 0.2633(5) 0.087(5) Uani 1 d .
O131 O -0.0462(3) 0.2625(3) 0.2773(5) 0.086(6) Uani 1 d .
O132 O -0.0280(4) 0.3153(3) 0.3515(7) 0.105(7) Uani 1 d .
O133 O 0.0000 0.2797(3) 0.3150(5) 0.047(5) Uani 1 d S
Na1 Na -0.2205(5) 0.2968(4) 0.2974(8) 0.098(7) Uiso 0.50 d P
Na2 Na -0.1584(6) 0.2862(5) 0.8012(10) 0.131(9) Uiso 0.50 d P
O135 O -0.2483(8) 0.3561(6) 0.2236(12) 0.095(11) Uiso 0.50 d P
O136 O -0.1999(14) 0.4407(12) 0.554(2) 0.20(3) Uiso 0.50 d P
O137 O -0.2291(3) 0.3309(3) 0.3431(6) 0.084(5) Uiso 1 d .
O138 O 0.0000 0.3364(6) 0.1945(11) 0.126(11) Uiso 1 d S
O139 O -0.2517(4) 0.2762(3) 0.7046(6) 0.098(6) Uiso 1 d .
O140 O -0.0808(4) 0.1880(4) 0.6891(7) 0.108(6) Uiso 1 d .
O141 O -0.1951(5) 0.2700(4) 0.8365(8) 0.131(8) Uiso 1 d .
O142 O -0.3574(6) 0.3413(5) 0.4709(10) 0.171(11) Uiso 1 d .
O143 O -0.3121(3) 0.5438(3) 0.7318(5) 0.072(4) Uiso 1 d .
O144 O -0.1751(4) 0.1859(3) 0.6711(6) 0.090(5) Uiso 1 d .
O145 O -0.1179(6) 0.2683(5) 0.7802(9) 0.155(10) Uiso 1 d .
O146 O -0.0296(15) 0.3157(14) 0.449(3) 0.22(3) Uiso 0.50 d P
O147 O -0.1309(4) 0.2924(4) 0.2156(8) 0.119(7) Uiso 1 d .
O148 O -0.2564(7) 0.2705(6) 0.3258(11) 0.190(12) Uiso 1 d .
O149 O -0.1742(6) 0.2616(5) 0.7420(11) 0.176(11) Uiso 1 d .
O150 O -0.2221(7) 0.3386(7) 0.1927(12) 0.092(11) Uiso 0.50 d P
O151 O -0.2091(7) 0.3163(6) 0.7652(11) 0.195(13) Uiso 1 d .
O152 O -0.3334(6) 0.3850(6) 0.3238(11) 0.178(12) Uiso 1 d .
O153 O -0.2022(6) 0.2800(5) 0.2294(10) 0.166(11) Uiso 1 d .
O154 O -0.1304(5) 0.2573(4) 0.6875(8) 0.132(8) Uiso 1 d .
O155 O -0.2095(5) 0.4426(4) 0.8252(8) 0.123(7) Uiso 1 d .
O156 O -0.3201(4) 0.3626(4) 0.6842(7) 0.117(7) Uiso 1 d .
O157 O -0.0486(7) 0.3579(6) 0.3193(11) 0.184(12) Uiso 1 d .
O158 O -0.3899(6) 0.4185(5) 0.5171(9) 0.159(10) Uiso 1 d .
O159 O -0.1439(8) 0.3168(7) 0.8477(14) 0.239(17) Uiso 1 d .
O160 O -0.3982(12) 0.5000 0.5000 0.25(3) Uiso 1 d S
O161 O -0.2108(6) 0.5240(6) 0.5254(10) 0.173(11) Uiso 1 d .
O162 O -0.0844(8) 0.3784(7) 0.3659(14) 0.240(17) Uiso 1 d .
O163 O -0.1541(7) 0.3999(6) 0.7843(12) 0.207(14) Uiso 1 d .
O164 O -0.3530(7) 0.3483(6) 0.3760(11) 0.186(12) Uiso 1 d .
O165 O -0.3800(10) 0.3680(9) 0.5316(17) 0.30(2) Uiso 1 d .
O166 O -0.0928(5) 0.1520(5) 0.6279(9) 0.147(9) Uiso 1 d .
O167 O -0.0875(11) 0.3274(9) 0.4896(17) 0.30(2) Uiso 1 d .
O168 O 0.0000 0.2260(8) 0.3415(16) 0.185(17) Uiso 1 d S
O169 O -0.1805(12) 0.4009(10) 0.4517(19) 0.16(2) Uiso 0.50 d P
O170 O -0.1246(16) 0.3460(14) 0.517(3) 0.23(3) Uiso 0.50 d P
O171 O 0.0000 0.1852(18) 0.330(3) 0.41(5) Uiso 1 d S
O172 O -0.2015(14) 0.4341(12) 0.489(2) 0.19(3) Uiso 0.50 d P
O173 O -0.0293(11) 0.3120(10) 0.5320(19) 0.16(2) Uiso 0.50 d P
O174 O -0.3677(13) 0.4241(11) 0.329(2) 0.38(3) Uiso 1 d .
O175 O -0.0769(7) 0.1818(7) 0.3570(12) 0.211(14) Uiso 1 d .
O176 O 0.0000 0.3499(11) 0.760(2) 0.26(3) Uiso 1 d S
O177 O -0.1436(13) 0.3660(11) 0.456(2) 0.38(3) Uiso 1 d .
O178 O -0.3679(7) 0.5067(6) 0.6592(11) 0.192(13) Uiso 1 d .
O179 O -0.4059(16) 0.4141(14) 0.407(3) 0.46(4) Uiso 1 d .
O180 O 0.0000 0.3830(18) 0.313(3) 0.42(5) Uiso 1 d S
O181 O -0.4055(13) 0.4992(11) 0.605(2) 0.36(3) Uiso 1 d .
O182 O -0.052(3) 0.122(3) 0.613(5) 0.45(8) Uiso 0.50 d P
O183 O -0.0812(9) 0.1456(7) 0.4193(14) 0.248(18) Uiso 1 d .
O184 O -0.0536(13) 0.3595(11) 0.449(2) 0.38(3) Uiso 1 d .
O185 O -0.3354(8) 0.4668(7) 0.6993(13) 0.218(15) Uiso 1 d .
O186 O -0.1210(14) 0.4075(13) 0.709(2) 0.21(3) Uiso 0.50 d P
O187 O -0.0097(10) 0.1405(9) 0.5248(16) 0.16(2) Uiso 0.50 d P
O188 O -0.3347(12) 0.5319(11) 0.806(2) 0.36(3) Uiso 1 d .
O189 O -0.4041(16) 0.4208(15) 0.608(3) 0.24(3) Uiso 0.50 d P
O190 O -0.3759(18) 0.4253(16) 0.662(3) 0.26(4) Uiso 0.50 d P
O191 O -0.044(2) 0.3555(19) 0.222(4) 0.31(5) Uiso 0.50 d P
O192 O -0.3875(13) 0.4114(12) 0.226(2) 0.39(3) Uiso 1 d .
O193 O -0.1064(13) 0.1155(11) 0.338(2) 0.38(3) Uiso 1 d .
O194 O -0.0802(8) 0.1506(7) 0.7523(14) 0.101(12) Uiso 0.50 d P
O195 O -0.0221(16) 0.3624(15) 0.669(3) 0.25(4) Uiso 0.50 d P
O196 O -0.1654(13) 0.4252(12) 0.570(2) 0.19(2) Uiso 0.50 d P
O197 O -0.3541(16) 0.5535(14) 0.862(3) 0.46(4) Uiso 1 d .
O199 O -0.2448(13) 0.3560(7) 0.750(4) 0.155(16) Uiso 0.50 d P
O200 O -0.2153(14) 0.3364(13) 0.223(2) 0.21(3) Uiso 0.50 d P
O201 O -0.422(2) 0.3548(18) 0.465(4) 0.30(5) Uiso 0.50 d P
O202 O -0.2500 0.315(2) 0.2500 0.46(6) Uiso 1 d S
O203 O -0.2102(13) 0.4789(11) 0.559(2) 0.18(2) Uiso 0.50 d P
O204 O -0.0521(18) 0.3198(16) 0.556(3) 0.26(4) Uiso 0.50 d P
O205 O -0.1227(15) 0.3543(13) 0.562(3) 0.22(3) Uiso 0.50 d P
O206 O 0.0000 0.1439(16) 0.377(3) 0.39(5) Uiso 1 d S
P1 P -0.1602(5) 0.3846(4) 0.3835(7) 0.138(9) Uani 0.50 d P
P2 P 0.0000 0.3140(3) 0.3837(7) 0.112(11) Uani 0.50 d SP
P3 P -0.0854(3) 0.3344(3) 0.6321(4) 0.097(5) Uani 0.50 d P
P4 P -0.2069(4) 0.4707(3) 0.6183(5) 0.110(7) Uani 0.50 d P

loop_
_atom_site_aniso_label
_atom_site_aniso_U_11
_atom_site_aniso_U_22
_atom_site_aniso_U_33
_atom_site_aniso_U_23
_atom_site_aniso_U_13
_atom_site_aniso_U_12
Mo1A 0.0682(11) 0.0302(7) 0.0310(8) 0.0040(6) -0.0083(8) -0.0075(8)
Mo2A 0.080(2) 0.0236(12) 0.0343(14) -0.0031(11) -0.0115(16) -0.0005(14)
Mo2B 0.0587(19) 0.0336(14) 0.0578(19) -0.0054(14) -0.0096(17) -0.0032(14)
Mo3 0.0845(12) 0.0415(8) 0.1108(14) -0.0370(8) -0.0475(11) 0.0148(9)
Mo4 0.0689(10) 0.0385(7) 0.0666(10) -0.0186(7) -0.0284(9) 0.0071(8)
Mo5A 0.0537(18) 0.0544(17) 0.067(2) -0.0262(16) -0.0224(17) 0.0155(16)
Mo5B 0.0535(18) 0.0484(16) 0.072(2) -0.0297(15) -0.0269(16) 0.0144(15)
Mo6 0.0514(9) 0.0729(10) 0.0600(10) -0.0284(8) -0.0114(9) 0.0144(9)
Mo7 0.0486(13) 0.0587(13) 0.0660(15) -0.0284(11) 0.000 0.000
Mo8 0.0640(9) 0.0230(6) 0.0363(7) -0.0018(6) -0.0075(7) -0.0022(6)
Mo9 0.0547(9) 0.0245(6) 0.0508(8) -0.0089(6) -0.0134(8) 0.0014(6)
Mo10 0.0448(7) 0.0245(5) 0.0251(6) -0.0036(5) -0.0043(6) 0.0018(6)
Mo11 0.0433(8) 0.0290(6) 0.0425(7) -0.0090(6) -0.0102(7) 0.0007(6)
Mo12 0.0399(7) 0.0375(7) 0.0399(7) -0.0098(6) -0.0058(7) 0.0033(6)
Mo13 0.0377(10) 0.0406(10) 0.0335(10) -0.0052(9) 0.000 0.000
Mo14 0.0490(8) 0.0217(5) 0.0363(7) -0.0013(5) 0.0034(7) -0.0007(6)
Mo15 0.0443(7) 0.0229(5) 0.0315(7) 0.0004(5) 0.0015(6) 0.0009(6)
Mo16 0.0413(7) 0.0202(5) 0.0312(6) -0.0009(5) -0.0022(6) -0.0017(5)
Mo17 0.0348(6) 0.0203(5) 0.0260(6) 0.0012(5) -0.0006(6) -0.0025(5)
Mo18 0.0364(7) 0.0214(5) 0.0265(6) 0.0020(5) -0.0002(6) -0.0015(5)
Mo19 0.0372(7) 0.0279(6) 0.0268(6) 0.0051(5) 0.0003(6) -0.0001(6)
Mo20 0.0383(7) 0.0266(6) 0.0294(6) 0.0026(5) -0.0015(6) 0.0018(6)
Mo21 0.0533(9) 0.0466(8) 0.0320(7) -0.0041(7) 0.0003(7) -0.0046(7)
Mo22 0.0549(8) 0.0370(7) 0.0306(7) -0.0004(6) -0.0023(7) -0.0173(6)
Mo23 0.0597(9) 0.0319(6) 0.0297(7) 0.0006(6) -0.0014(7) -0.0135(6)
Mo24 0.0704(14) 0.0300(9) 0.0319(10) 0.0005(8) 0.000 0.000
Mo25 0.0482(8) 0.0224(6) 0.0378(7) -0.0010(6) -0.0039(7) 0.0007(6)
Mo26 0.0476(8) 0.0224(5) 0.0330(7) -0.0023(5) -0.0047(6) 0.0027(6)
Mo27 0.0478(8) 0.0208(5) 0.0291(6) -0.0026(5) -0.0084(6) 0.0009(6)
Mo28 0.0356(6) 0.0201(5) 0.0261(6) -0.0014(5) -0.0031(6) -0.0028(5)
Mo29 0.0354(6) 0.0208(5) 0.0278(6) -0.0009(5) -0.0035(6) -0.0019(5)
Mo30 0.0383(7) 0.0249(5) 0.0290(6) -0.0016(5) -0.0016(6) -0.0003(5)
Mo31 0.0387(7) 0.0275(6) 0.0286(6) -0.0020(5) -0.0024(6) 0.0016(6)
Mo32 0.0633(9) 0.0224(6) 0.0317(7) 0.0015(5) 0.0043(7) 0.0055(6)
Mo33 0.0681(10) 0.0261(6) 0.0324(7) 0.0053(6) 0.0078(7) 0.0084(7)
Mo34 0.0410(7) 0.0328(6) 0.0404(7) 0.0100(6) 0.0041(7) 0.0019(6)
Mo35 0.0388(7) 0.0351(6) 0.0291(6) 0.0049(6) 0.0012(6) 0.0041(6)
Mo36 0.0415(8) 0.0419(7) 0.0363(7) 0.0126(6) 0.0014(7) 0.0023(6)
Mo37 0.0914(12) 0.0450(8) 0.0736(11) 0.0259(8) 0.0374(10) 0.0304(8)
Mo38 0.0731(11) 0.0641(9) 0.0641(10) 0.0371(8) 0.0260(9) 0.0293(8)
Mo39 0.0484(9) 0.0570(9) 0.0562(9) 0.0269(7) 0.0098(8) 0.0071(8)
Mo40 0.0432(8) 0.0750(10) 0.0469(8) 0.0276(8) 0.0039(8) 0.0060(8)
O01 0.051(7) 0.040(6) 0.038(6) 0.005(5) 0.005(6) 0.006(5)
O02 0.040(8) 0.052(9) 0.031(8) 0.009(7) 0.000 0.000
O03 0.072(8) 0.036(6) 0.033(6) 0.001(5) -0.005(6) 0.011(6)
O04 0.049(7) 0.049(6) 0.032(6) -0.004(5) -0.004(5) 0.005(6)
O1 0.089(10) 0.056(7) 0.030(6) -0.010(6) 0.001(7) -0.009(7)
O2 0.070(8) 0.025(5) 0.031(6) -0.005(4) -0.009(6) -0.007(5)
O3 0.108(10) 0.016(4) 0.039(6) -0.001(5) -0.022(7) -0.009(6)
O4 0.066(9) 0.067(8) 0.061(8) 0.009(7) -0.008(8) 0.002(7)
O5 0.081(9) 0.034(6) 0.047(7) -0.002(5) -0.022(7) -0.004(6)
O6 0.08(2) 0.024(8) 0.030(9) 0.013(10) 0.029(14) 0.006(9)
O7 0.235(16) 0.042(8) 0.253(17) -0.026(10) -0.192(11) 0.004(10)
O8 0.106(13) 0.053(8) 0.135(15) -0.020(10) 0.033(12) 0.001(9)
O9 0.085(9) 0.019(5) 0.097(10) -0.007(6) -0.045(8) 0.008(6)
O10 0.082(9) 0.033(6) 0.092(9) -0.026(6) -0.042(7) 0.013(6)
O11 0.141(15) 0.077(10) 0.090(11) 0.033(9) -0.048(11) -0.012(11)
O12 0.15(2) 0.144(17) 0.127(16) -0.064(13) 0.002(16) -0.012(16)
O13 0.086(10) 0.053(8) 0.148(13) -0.042(8) -0.057(9) 0.012(8)
O14 0.090(9) 0.073(8) 0.36(2) -0.112(11) -0.133(11) 0.047(8)
O15 0.048(6) 0.035(5) 0.055(7) -0.017(5) -0.022(6) 0.008(5)
O16 0.220(19) 0.062(10) 0.184(18) -0.023(12) -0.116(14) 0.054(11)
O17 0.114(15) 0.081(13) 0.30(3) 0.003(18) 0.080(17) -0.014(12)
O18 0.136(10) 0.084(7) 0.351(18) -0.148(8) -0.171(10) 0.079(8)
O19 0.044(6) 0.029(5) 0.059(7) -0.016(5) -0.020(6) 0.008(5)
O20 0.053(7) 0.045(6) 0.075(8) -0.026(6) -0.016(7) 0.010(6)
O21 0.135(11) 0.170(12) 0.328(18) -0.184(11) -0.170(10) 0.110(10)
O22 0.064(11) 0.42(3) 0.100(13) -0.110(16) 0.007(10) 0.064(16)
O23 0.160(15) 0.088(11) 0.26(2) 0.086(12) -0.130(14) -0.053(11)
O24 0.042(7) 0.064(8) 0.080(9) -0.020(7) -0.021(7) 0.007(6)
O25 0.038(7) 0.070(8) 0.091(9) -0.043(7) -0.012(7) 0.015(6)
O26 0.099(12) 0.119(13) 0.080(11) 0.009(11) -0.012(10) 0.038(10)
O27 0.053(9) 0.125(10) 0.149(12) -0.104(8) -0.022(9) 0.016(8)
O28 0.043(7) 0.085(8) 0.121(10) -0.074(7) -0.016(8) 0.014(7)
O29 0.117(14) 0.118(14) 0.118(15) -0.014(13) 0.046(12) -0.041(12)
O30 0.037(6) 0.047(6) 0.044(6) -0.015(5) -0.005(5) 0.005(5)
O31 0.062(13) 0.16(2) 0.033(10) -0.009(13) 0.000 0.000
O32 0.16(2) 0.045(11) 0.095(18) 0.013(12) 0.000 0.000
O33 0.067(8) 0.031(5) 0.055(7) -0.009(5) 0.010(7) -0.010(6)
O34 0.062(7) 0.019(4) 0.041(6) -0.005(5) -0.010(6) 0.001(5)
O35 0.092(9) 0.045(6) 0.029(6) -0.001(5) 0.018(6) -0.014(7)
O36 0.058(8) 0.037(6) 0.077(9) 0.000(6) 0.014(7) 0.000(6)
O37 0.048(6) 0.029(5) 0.039(6) -0.002(5) 0.002(5) 0.003(5)
O38 0.086(10) 0.055(7) 0.040(7) -0.007(6) 0.003(7) 0.015(7)
O39 0.040(6) 0.026(5) 0.028(5) -0.004(4) 0.002(5) 0.002(4)
O40 0.053(7) 0.026(5) 0.046(6) -0.005(5) 0.013(6) 0.000(5)
O41 0.035(5) 0.027(5) 0.026(5) -0.003(4) 0.000(5) -0.004(4)
O42 0.047(6) 0.017(4) 0.029(5) 0.000(4) 0.001(5) -0.001(4)
O43 0.037(6) 0.028(5) 0.034(5) 0.000(4) 0.002(5) -0.001(5)
O44 0.064(8) 0.084(9) 0.033(6) 0.010(7) 0.005(6) 0.024(7)
O45 0.046(6) 0.028(5) 0.062(8) 0.000(6) 0.009(6) -0.003(5)
O46 0.038(6) 0.042(6) 0.063(8) 0.012(6) 0.001(6) -0.007(5)
O47 0.066(8) 0.096(10) 0.024(6) 0.002(7) -0.002(6) 0.005(8)
O48 0.035(6) 0.036(5) 0.033(5) -0.003(5) -0.003(5) 0.003(5)
O49 0.038(6) 0.029(5) 0.034(5) 0.002(5) 0.000(5) -0.001(5)
O50 0.063(10) 0.037(8) 0.030(8) -0.002(7) 0.000 0.000
O51 0.043(8) 0.031(7) 0.028(7) -0.002(6) 0.000 0.000
O52 0.051(7) 0.021(5) 0.046(6) 0.004(5) -0.001(6) -0.002(5)
O53 0.051(6) 0.021(4) 0.042(6) 0.001(5) 0.007(6) 0.002(5)
O54 0.060(7) 0.031(5) 0.057(7) 0.000(6) 0.012(7) -0.002(6)
O55 0.055(7) 0.029(5) 0.031(6) 0.005(5) -0.001(5) 0.000(5)
O56 0.052(7) 0.025(5) 0.037(6) -0.001(5) 0.001(5) 0.000(5)
O57 0.048(6) 0.031(5) 0.039(6) 0.003(5) -0.007(5) 0.002(5)
O58 0.055(7) 0.036(6) 0.041(6) 0.001(5) 0.011(6) 0.000(5)
O59 0.046(6) 0.027(5) 0.041(6) -0.004(5) 0.005(5) -0.004(5)
O60 0.046(6) 0.027(5) 0.027(5) 0.007(4) -0.002(5) 0.003(5)
O61 0.040(6) 0.026(5) 0.038(6) -0.005(5) -0.009(5) -0.002(5)
O62 0.039(6) 0.024(4) 0.030(5) 0.003(4) -0.005(5) 0.004(4)
O63 0.048(6) 0.028(5) 0.057(7) 0.001(5) 0.010(6) -0.004(5)
O64 0.039(5) 0.020(4) 0.031(5) 0.003(4) -0.005(5) 0.000(4)
O65 0.039(6) 0.025(4) 0.030(5) -0.005(4) -0.001(5) -0.002(4)
O66 0.049(6) 0.031(5) 0.038(6) 0.011(5) 0.004(5) -0.002(5)
O67 0.030(5) 0.029(5) 0.024(5) 0.001(4) -0.005(4) 0.004(4)
O68 0.044(6) 0.021(4) 0.031(5) 0.004(4) 0.003(5) -0.004(4)
O69 0.033(5) 0.026(5) 0.028(5) 0.005(4) 0.003(5) -0.002(4)
O70 0.047(6) 0.025(5) 0.036(6) 0.005(4) -0.004(5) 0.001(5)
O71 0.033(5) 0.030(5) 0.029(5) 0.002(4) 0.000(5) -0.005(4)
O72 0.041(6) 0.025(5) 0.036(6) -0.002(4) -0.003(5) 0.001(5)
O73 0.042(6) 0.027(5) 0.021(5) 0.001(4) 0.003(5) -0.001(5)
O74 0.039(6) 0.043(6) 0.037(6) 0.011(5) -0.001(5) 0.005(5)
O75 0.042(6) 0.023(4) 0.033(5) 0.001(4) -0.001(5) 0.007(4)
O76 0.044(6) 0.022(4) 0.034(5) 0.006(4) 0.008(5) -0.003(4)
O77 0.043(6) 0.024(5) 0.036(6) -0.002(4) 0.000(5) -0.007(5)
O78 0.049(7) 0.032(5) 0.045(6) 0.014(5) 0.004(6) 0.002(5)
O79 0.047(6) 0.024(5) 0.037(6) -0.005(5) -0.004(5) 0.006(5)
O80 0.052(7) 0.042(6) 0.042(6) 0.001(5) -0.005(6) 0.000(6)
O81 0.059(7) 0.031(5) 0.034(6) 0.001(5) -0.007(6) 0.004(5)
O82 0.050(6) 0.014(4) 0.032(5) -0.002(4) -0.002(5) -0.002(4)
O83 0.066(8) 0.043(6) 0.038(6) 0.013(5) 0.009(6) -0.008(6)
O84 0.037(6) 0.034(5) 0.030(5) 0.001(5) -0.003(5) 0.000(5)
O85 0.043(6) 0.032(5) 0.054(7) -0.007(5) -0.005(6) -0.008(5)
O86 0.038(5) 0.024(4) 0.030(5) 0.002(4) 0.002(5) 0.000(4)
O87 0.040(8) 0.025(7) 0.045(9) 0.012(7) 0.000 0.000
O88 0.066(11) 0.035(8) 0.028(8) 0.005(7) 0.000 0.000
O89 0.067(8) 0.033(5) 0.045(7) 0.003(5) -0.013(6) -0.001(6)
O90 0.054(7) 0.027(5) 0.034(6) -0.004(5) -0.007(5) 0.005(5)
O91 0.060(7) 0.031(5) 0.047(7) -0.007(5) -0.014(6) 0.008(5)
O92 0.049(6) 0.029(5) 0.029(5) -0.003(4) -0.004(5) 0.004(5)
O93 0.055(7) 0.023(5) 0.034(6) 0.001(4) -0.012(5) -0.001(5)
O94 0.057(7) 0.024(5) 0.037(6) -0.003(5) -0.006(6) 0.011(5)
O95 0.067(7) 0.028(5) 0.037(6) -0.010(5) -0.020(6) 0.003(5)
O96 0.043(6) 0.029(5) 0.032(5) 0.000(4) -0.002(5) -0.004(5)
O97 0.036(5) 0.023(4) 0.027(5) 0.008(4) -0.001(4) -0.003(4)
O98 0.030(5) 0.027(5) 0.031(5) 0.004(4) -0.001(4) 0.004(4)
O99 0.045(6) 0.031(5) 0.034(6) -0.008(5) -0.001(5) 0.000(5)
O100 0.037(5) 0.024(4) 0.028(5) 0.002(4) -0.001(5) -0.002(4)
O101 0.036(5) 0.028(5) 0.034(5) 0.000(4) -0.004(5) 0.002(5)
O102 0.041(6) 0.031(5) 0.029(5) -0.004(4) 0.001(5) 0.001(5)
O103 0.048(6) 0.035(5) 0.033(6) -0.008(5) -0.006(5) -0.001(5)
O104 0.052(7) 0.034(5) 0.039(6) -0.010(5) 0.000(6) 0.007(5)
O105 0.039(6) 0.046(6) 0.028(5) 0.006(5) 0.001(5) 0.000(5)
O106 0.075(8) 0.028(5) 0.043(6) 0.012(5) 0.020(6) 0.015(5)
O107 0.111(11) 0.053(7) 0.032(6) -0.013(6) -0.023(7) 0.017(8)
O108 0.056(7) 0.024(5) 0.057(7) 0.003(5) -0.004(6) -0.004(5)
O109 0.088(9) 0.042(6) 0.063(8) 0.026(6) 0.027(7) 0.015(7)
O110 0.074(9) 0.061(7) 0.030(6) 0.001(6) -0.001(6) 0.005(7)
O111 0.056(7) 0.036(6) 0.068(8) 0.023(6) 0.014(7) 0.012(6)
O112 0.045(6) 0.030(5) 0.050(7) -0.004(5) -0.003(6) -0.004(5)
O113 0.049(7) 0.040(6) 0.053(7) 0.013(5) 0.015(6) 0.012(5)
O114 0.042(6) 0.051(6) 0.033(6) 0.016(5) 0.010(5) 0.005(5)
O115 0.057(7) 0.072(8) 0.036(6) -0.009(6) -0.001(6) 0.015(7)
O116 0.041(7) 0.076(8) 0.055(7) 0.030(6) -0.002(6) 0.011(6)
O117 0.045(6) 0.033(5) 0.053(7) -0.006(5) 0.004(6) 0.000(5)
O118 0.117(11) 0.057(8) 0.110(11) 0.040(8) 0.064(9) 0.027(8)
O119 0.119(12) 0.080(10) 0.045(8) -0.009(7) -0.027(8) 0.024(9)
O120 0.106(10) 0.033(6) 0.064(8) 0.018(6) 0.039(8) 0.016(7)
O121 0.131(15) 0.079(11) 0.090(12) 0.016(10) -0.002(12) 0.006(11)
O122 0.063(7) 0.048(6) 0.070(8) 0.029(6) 0.030(6) 0.032(6)
O123 0.128(11) 0.082(8) 0.089(9) 0.057(7) 0.065(8) 0.055(8)
O124 0.119(12) 0.051(7) 0.069(9) -0.005(7) 0.009(10) 0.028(8)
O125 0.051(7) 0.082(8) 0.094(9) 0.054(7) 0.033(7) 0.023(7)
O126 0.092(11) 0.126(11) 0.148(12) 0.099(9) 0.055(10) 0.044(9)
O127 0.144(16) 0.089(11) 0.055(9) 0.017(9) -0.004(11) 0.019(12)
O128 0.063(8) 0.119(9) 0.085(9) 0.072(7) 0.027(7) 0.049(7)
O129 0.104(12) 0.060(8) 0.120(14) 0.022(9) -0.013(12) -0.029(9)
O130 0.064(9) 0.120(10) 0.077(8) 0.069(7) 0.014(8) 0.017(8)
O131 0.080(9) 0.121(13) 0.058(8) -0.005(9) -0.040(7) -0.010(10)
O132 0.081(11) 0.097(11) 0.138(15) 0.047(11) 0.033(11) 0.023(10)
O133 0.043(9) 0.064(10) 0.033(8) 0.008(8) 0.000 0.000
P1 0.175(18) 0.138(15) 0.102(13) 0.023(12) -0.022(13) -0.054(13)
P2 0.23(3) 0.038(8) 0.062(11) -0.011(8) 0.000 0.000
P3 0.127(10) 0.103(9) 0.060(7) 0.034(6) -0.040(7) -0.047(8)
P4 0.171(16) 0.086(9) 0.071(9) -0.001(8) 0.002(11) 0.032(10)

loop_
_atom_type_symbol
_atom_type_description
_atom_type_scat_dispersion_real
_atom_type_scat_dispersion_imag
_atom_type_scat_source
O O .0106 .0060 'International Tables Vol C Tables 4.2.6.8 and 6.1.1.4'
H H .0000 .0000 'International Tables Vol C Tables 4.2.6.8 and 6.1.1.4'
Mo Mo -1.6832 .6857 'International Tables Vol C Tables 4.2.6.8 and 6.1.1.4'
Na Na .0362 .0249 'International Tables Vol C Tables 4.2.6.8 and 6.1.1.4'
P P .1023 .0942 'International Tables Vol C Tables 4.2.6.8 and 6.1.1.4'

loop_
_geom_angle_atom_site_label_1
_geom_angle_atom_site_label_2
_geom_angle_atom_site_label_3
_geom_angle
_geom_angle_site_symmetry_1
_geom_angle_site_symmetry_3
Mo1B Mo1A O4 175.2(12) . .
Mo1B Mo1A O3 79.0(12) . .
O4 Mo1A O3 102.2(7) . .
Mo1B Mo1A O120 81.0(12) . 4_566
O4 Mo1A O120 103.1(7) . 4_566
O3 Mo1A O120 104.3(6) . 4_566
Mo1B Mo1A O106 79.8(11) . 4_566
O4 Mo1A O106 97.5(6) . 4_566
O3 Mo1A O106 151.8(6) . 4_566
O120 Mo1A O106 90.5(5) 4_566 4_566
Mo1B Mo1A O2 77.9(12) . .
O4 Mo1A O2 97.5(6) . .
O3 Mo1A O2 88.5(5) . .
O120 Mo1A O2 152.6(6) 4_566 .
O106 Mo1A O2 68.9(4) 4_566 .
Mo1B Mo1A O1 5.6(11) . .
O4 Mo1A O1 172.6(6) . .
O3 Mo1A O1 84.4(5) . .
O120 Mo1A O1 78.1(6) 4_566 .
O106 Mo1A O1 75.1(5) 4_566 .
O2 Mo1A O1 79.2(5) . .
Mo1A Mo1B O1 171.5(17) . .
Mo1A Mo1B O3 74.5(11) . .
O1 Mo1B O3 113.8(11) . .
Mo1A Mo1B O120 73.3(11) . 4_566
O1 Mo1B O120 102.2(10) . 4_566
O3 Mo1B O120 100.8(10) . 4_566
Mo1A Mo1B O2 78.9(12) . .
O1 Mo1B O2 103.0(10) . .
O3 Mo1B O2 87.8(8) . .
O120 Mo1B O2 147.2(10) 4_566 .
Mo1A Mo1B O106 77.0(11) . 4_566
O1 Mo1B O106 95.8(9) . 4_566
O3 Mo1B O106 146.0(10) . 4_566
O120 Mo1B O106 88.3(8) 4_566 4_566
O2 Mo1B O106 68.6(7) . 4_566
Mo1A Mo1B O4 3.2(8) . .
O1 Mo1B O4 170.9(11) . .
O3 Mo1B O4 75.3(7) . .
O120 Mo1B O4 76.0(8) 4_566 .
O2 Mo1B O4 75.8(7) . .
O106 Mo1B O4 75.2(7) 4_566 .
Mo1A Mo1B Mo32 88.9(11) . 4_566
O1 Mo1B Mo32 87.9(8) . 4_566
O3 Mo1B Mo32 124.3(8) . 4_566
O120 Mo1B Mo32 125.0(8) 4_566 4_566
O2 Mo1B Mo32 36.5(4) . 4_566
O106 Mo1B Mo32 36.7(4) 4_566 4_566
O4 Mo1B Mo32 85.9(6) . 4_566
Mo2B Mo2A O6 164.3(11) . 7_446
Mo2B Mo2A O6 173.8(8) . .
O6 Mo2A O6 19.3(18) 7_446 .
Mo2B Mo2A O7 69.4(8) . .
O6 Mo2A O7 95.4(13) 7_446 .
O6 Mo2A O7 114.7(11) . .
Mo2B Mo2A O9 79.7(5) . .
O6 Mo2A O9 106.4(9) 7_446 .
O6 Mo2A O9 104.2(7) . .
O7 Mo2A O9 95.0(7) . .
Mo2B Mo2A O3 76.7(5) . .
O6 Mo2A O3 100.3(8) 7_446 .
O6 Mo2A O3 98.3(7) . .
O7 Mo2A O3 90.3(7) . .
O9 Mo2A O3 152.2(6) . .
Mo2B Mo2A O5 85.0(5) . .
O6 Mo2A O5 109.9(11) 7_446 .
O6 Mo2A O5 90.6(9) . .
O7 Mo2A O5 154.2(8) . .
O9 Mo2A O5 83.1(6) . .
O3 Mo2A O5 80.4(5) . .
Mo2B Mo2A O8 10.2(5) . .
O6 Mo2A O8 173.8(10) 7_446 .
O6 Mo2A O8 165.0(9) . .
O7 Mo2A O8 79.6(9) . .
O9 Mo2A O8 78.0(6) . .
O3 Mo2A O8 76.1(5) . .
O5 Mo2A O8 74.8(6) . .
Mo2B Mo2A Mo2A 175.2(4) . 7_446
O6 Mo2A Mo2A 11.3(10) 7_446 7_446
O6 Mo2A Mo2A 8.3(8) . 7_446
O7 Mo2A Mo2A 106.7(8) . 7_446
O9 Mo2A Mo2A 103.7(5) . 7_446
O3 Mo2A Mo2A 100.9(4) . 7_446
O5 Mo2A Mo2A 98.7(4) . 7_446
O8 Mo2A Mo2A 173.2(5) . 7_446
Mo2A Mo2B O8 163.5(9) . .
Mo2A Mo2B O7 80.8(8) . .
O8 Mo2B O7 115.8(11) . .
Mo2A Mo2B O9 73.0(5) . .
O8 Mo2B O9 103.3(8) . .
O7 Mo2B O9 96.1(7) . .
Mo2A Mo2B O3 77.7(5) . .
O8 Mo2B O3 100.6(7) . .
O7 Mo2B O3 93.3(7) . .
O9 Mo2B O3 147.2(6) . .
Mo2A Mo2B O6 9.2(6) . 7_446
O8 Mo2B O6 172.1(10) . 7_446
O7 Mo2B O6 71.9(10) . 7_446
O9 Mo2B O6 77.0(6) . 7_446
O3 Mo2B O6 76.3(6) . 7_446
Mo2A Mo2B O5 71.6(4) . .
O8 Mo2B O5 91.9(8) . .
O7 Mo2B O5 152.2(9) . .
O9 Mo2B O5 79.1(5) . .
O3 Mo2B O5 78.0(5) . .
O6 Mo2B O5 80.4(7) 7_446 .
Mo2A Mo2B P4 140.3(6) . .
O8 Mo2B P4 30.5(8) . .
O7 Mo2B P4 123.1(9) . .
O9 Mo2B P4 73.2(6) . .
O3 Mo2B P4 125.8(5) . .
O6 Mo2B P4 147.7(7) 7_446 .
O5 Mo2B P4 82.1(6) . .
O13 Mo3 O11 98.0(9) . .
O13 Mo3 O9 100.0(7) . .
O11 Mo3 O9 94.9(7) . .
O13 Mo3 O14 94.4(8) . .
O11 Mo3 O14 89.3(9) . .
O9 Mo3 O14 164.2(8) . .
O13 Mo3 O12 92.0(9) . .
O11 Mo3 O12 169.6(9) . .
O9 Mo3 O12 86.1(8) . .
O14 Mo3 O12 87.0(10) . .
O13 Mo3 O10 173.0(7) . .
O11 Mo3 O10 88.5(7) . .
O9 Mo3 O10 81.7(5) . .
O14 Mo3 O10 83.2(7) . .
O12 Mo3 O10 81.4(8) . .
O16 Mo4 O18 88.8(11) . .
O16 Mo4 O14 89.8(10) . .
O18 Mo4 O14 108.8(9) . .
O16 Mo4 O15 88.6(8) . .
O18 Mo4 O15 90.3(6) . .
O14 Mo4 O15 160.8(7) . .
O16 Mo4 O19 86.0(9) . .
O18 Mo4 O19 158.9(6) . .
O14 Mo4 O19 91.7(7) . .
O15 Mo4 O19 69.1(4) . .
O16 Mo4 O17 172.1(11) . .
O18 Mo4 O17 97.0(10) . .
O14 Mo4 O17 93.4(10) . .
O15 Mo4 O17 86.0(7) . .
O19 Mo4 O17 86.7(7) . .
Mo5B Mo5A O22 157.1(13) . .
Mo5B Mo5A O21 63.2(9) . .
O22 Mo5A O21 116.1(14) . .
Mo5B Mo5A O24 88.1(6) . .
O22 Mo5A O24 114.2(14) . .
O21 Mo5A O24 96.4(8) . .
Mo5B Mo5A O18 59.7(7) . .
O22 Mo5A O18 97.5(13) . .
O21 Mo5A O18 84.6(8) . .
O24 Mo5A O18 143.5(8) . .
Mo5B Mo5A O20 81.5(6) . .
O22 Mo5A O20 96.0(11) . .
O21 Mo5A O20 144.6(9) . .
O24 Mo5A O20 82.5(6) . .
O18 Mo5A O20 76.5(7) . .
Mo5A Mo5B O21 95.9(9) . .
Mo5A Mo5B O18 102.7(8) . .
O21 Mo5B O18 98.3(9) . .
Mo5A Mo5B O23 156.2(8) . .
O21 Mo5B O23 100.6(10) . .
O18 Mo5B O23 91.8(9) . .
Mo5A Mo5B O24 72.3(6) . .
O21 Mo5B O24 99.6(8) . .
O18 Mo5B O24 161.9(7) . .
O23 Mo5B O24 88.0(8) . .
Mo5A Mo5B O22 15.6(9) . .
O21 Mo5B O22 96.8(11) . .
O18 Mo5B O22 87.2(10) . .
O23 Mo5B O22 162.6(10) . .
O24 Mo5B O22 87.6(9) . .
Mo5A Mo5B O20 81.6(6) . .
O21 Mo5B O20 177.4(9) . .
O18 Mo5B O20 81.5(7) . .
O23 Mo5B O20 82.0(8) . .
O24 Mo5B O20 80.5(5) . .
O22 Mo5B O20 80.6(8) . .
O26 Mo6 O27 105.6(9) . .
O26 Mo6 O24 99.7(8) . .
O27 Mo6 O24 100.4(7) . .
O26 Mo6 O28 92.6(8) . .
O27 Mo6 O28 94.3(7) . .
O24 Mo6 O28 157.4(7) . .
O26 Mo6 O29 163.8(9) . .
O27 Mo6 O29 89.5(8) . .
O24 Mo6 O29 82.8(7) . .
O28 Mo6 O29 80.3(7) . .
O26 Mo6 O25 88.0(8) . .
O27 Mo6 O25 165.8(7) . .
O24 Mo6 O25 80.9(5) . .
O28 Mo6 O25 80.7(6) . .
O29 Mo6 O25 76.5(7) . .
O32 Mo7 O28 101.8(7) . .
O32 Mo7 O28 101.8(7) . 12
O28 Mo7 O28 104.4(10) . 12
O32 Mo7 O30 94.7(7) . 12
O28 Mo7 O30 154.7(6) . 12
O28 Mo7 O30 90.6(6) 12 12
O32 Mo7 O30 94.7(7) . .
O28 Mo7 O30 90.6(6) . .
O28 Mo7 O30 154.7(6) 12 .
O30 Mo7 O30 68.9(6) 12 .
O32 Mo7 O31 172.7(10) . .
O28 Mo7 O31 82.5(6) . .
O28 Mo7 O31 82.5(6) 12 .
O30 Mo7 O31 79.4(6) 12 .
O30 Mo7 O31 79.4(6) . .
O33 Mo8 O5 103.9(6) . .
O33 Mo8 O34 100.8(6) . .
O5 Mo8 O34 106.2(5) . .
O33 Mo8 O2 95.0(5) . .
O5 Mo8 O2 89.3(5) . .
O34 Mo8 O2 154.4(5) . .
O33 Mo8 O90 94.2(5) . 4_566
O5 Mo8 O90 152.3(5) . 4_566
O34 Mo8 O90 90.5(5) . 4_566
O2 Mo8 O90 68.1(4) . 4_566
O33 Mo8 O35 170.7(5) . .
O5 Mo8 O35 84.7(5) . .
O34 Mo8 O35 80.0(5) . .
O2 Mo8 O35 81.3(5) . .
O90 Mo8 O35 76.5(4) 4_566 .
O36 Mo9 O10 103.4(7) . .
O36 Mo9 O37 101.1(6) . .
O10 Mo9 O37 105.2(6) . .
O36 Mo9 O19 96.7(6) . .
O10 Mo9 O19 89.5(5) . .
O37 Mo9 O19 153.5(5) . .
O36 Mo9 O39 95.7(5) . .
O10 Mo9 O39 152.1(5) . .
O37 Mo9 O39 90.6(4) . .
O19 Mo9 O39 68.0(4) . .
O36 Mo9 O38 172.8(5) . .
O10 Mo9 O38 82.4(6) . .
O37 Mo9 O38 81.2(5) . .
O19 Mo9 O38 78.9(5) . .
O39 Mo9 O38 77.4(4) . .
O01 Mo10 O19 100.4(5) . .
O01 Mo10 O41 94.1(5) . .
O19 Mo10 O41 142.0(4) . .
O01 Mo10 O15 99.5(5) . .
O19 Mo10 O15 71.1(5) . .
O41 Mo10 O15 72.0(4) . .
O01 Mo10 O39 92.2(5) . .
O19 Mo10 O39 70.9(4) . .
O41 Mo10 O39 143.8(4) . .
O15 Mo10 O39 141.7(4) . .
O01 Mo10 O42 99.2(5) . .
O19 Mo10 O42 138.7(4) . .
O41 Mo10 O42 71.5(4) . .
O15 Mo10 O42 139.8(4) . .
O39 Mo10 O42 72.3(4) . .
O01 Mo10 O40 173.7(5) . .
O19 Mo10 O40 84.0(4) . .
O41 Mo10 O40 85.1(4) . .
O15 Mo10 O40 86.2(5) . .
O39 Mo10 O40 84.9(4) . .
O42 Mo10 O40 74.5(4) . .
O45 Mo11 O20 102.5(6) . .
O45 Mo11 O43 101.2(5) . .
O20 Mo11 O43 105.3(5) . .
O45 Mo11 O15 97.0(5) . .
O20 Mo11 O15 88.6(5) . .
O43 Mo11 O15 153.9(5) . .
O45 Mo11 O41 94.5(5) . .
O20 Mo11 O41 153.0(5) . .
O43 Mo11 O41 91.6(4) . .
O15 Mo11 O41 68.4(4) . .
O45 Mo11 O44 170.2(5) . .
O20 Mo11 O44 85.3(6) . .
O43 Mo11 O44 82.2(5) . .
O15 Mo11 O44 77.0(5) . .
O41 Mo11 O44 76.1(4) . .
O46 Mo12 O25 104.0(6) . .
O46 Mo12 O49 101.0(5) . .
O25 Mo12 O49 106.0(5) . .
O46 Mo12 O30 95.4(5) . .
O25 Mo12 O30 89.0(5) . .
O49 Mo12 O30 154.2(5) . .
O46 Mo12 O48 93.0(5) . .
O25 Mo12 O48 153.1(5) . .
O49 Mo12 O48 90.7(4) . .
O30 Mo12 O48 68.5(4) . .
O46 Mo12 O47 171.3(5) . .
O25 Mo12 O47 83.7(6) . .
O49 Mo12 O47 80.1(5) . .
O30 Mo12 O47 80.8(5) . .
O48 Mo12 O47 78.3(5) . .
O02 Mo13 O30 100.1(6) . .
O02 Mo13 O30 100.1(6) . 12
O30 Mo13 O30 70.8(7) . 12
O02 Mo13 O48 94.2(4) . .
O30 Mo13 O48 72.1(4) . .
O30 Mo13 O48 142.0(5) 12 .
O02 Mo13 O48 94.2(3) . 12
O30 Mo13 O48 142.0(5) . 12
O30 Mo13 O48 72.1(4) 12 12
O48 Mo13 O48 141.8(6) . 12
O02 Mo13 O51 98.5(7) . .
O30 Mo13 O51 139.5(4) . .
O30 Mo13 O51 139.5(4) 12 .
O48 Mo13 O51 71.0(3) . .
O48 Mo13 O51 71.0(3) 12 .
O02 Mo13 O50 173.4(7) . .
O30 Mo13 O50 85.2(5) . .
O30 Mo13 O50 85.2(5) 12 .
O48 Mo13 O50 83.7(3) . .
O48 Mo13 O50 83.7(3) 12 .
O51 Mo13 O50 74.9(6) . .
O54 Mo14 O53 104.0(5) . .
O54 Mo14 O52 99.7(6) . .
O53 Mo14 O52 88.9(4) . .
O54 Mo14 O34 101.2(6) . .
O53 Mo14 O34 86.5(4) . .
O52 Mo14 O34 159.0(5) . .
O54 Mo14 O56 99.1(5) . .
O53 Mo14 O56 156.7(5) . .
O52 Mo14 O56 89.7(4) . .
O34 Mo14 O56 86.5(4) . .
O54 Mo14 O55 168.5(5) . .
O53 Mo14 O55 86.3(4) . .
O52 Mo14 O55 74.9(4) . .
O34 Mo14 O55 84.4(4) . .
O56 Mo14 O55 71.0(4) . .
O58 Mo15 O60 104.0(5) . .
O58 Mo15 O57 100.3(5) . .
O60 Mo15 O57 88.5(4) . .
O58 Mo15 O37 101.6(5) . .
O60 Mo15 O37 86.8(4) . .
O57 Mo15 O37 158.2(5) . .
O58 Mo15 O56 98.6(5) . .
O60 Mo15 O56 157.3(5) . .
O57 Mo15 O56 89.0(4) . .
O37 Mo15 O56 87.2(4) . .
O58 Mo15 O59 168.2(5) . .
O60 Mo15 O59 86.5(4) . .
O57 Mo15 O59 74.4(4) . .
O37 Mo15 O59 84.0(4) . .
O56 Mo15 O59 71.1(4) . .
O63 Mo16 O60 101.9(5) . .
O63 Mo16 O61 104.2(5) . .
O60 Mo16 O61 98.5(5) . .
O63 Mo16 O39 103.9(5) . .
O60 Mo16 O39 87.0(4) . .
O61 Mo16 O39 149.6(4) . .
O63 Mo16 O42 98.2(5) . .
O60 Mo16 O42 153.7(4) . .
O61 Mo16 O42 92.8(4) . .
O39 Mo16 O42 71.8(4) . .
O63 Mo16 O62 171.3(4) . .
O60 Mo16 O62 86.7(4) . .
O61 Mo16 O62 73.0(4) . .
O39 Mo16 O62 77.6(4) . .
O42 Mo16 O62 73.9(4) . .
O66 Mo17 O67 102.6(5) . .
O66 Mo17 O64 103.7(5) . .
O67 Mo17 O64 98.8(4) . .
O66 Mo17 O41 103.5(5) . .
O67 Mo17 O41 87.4(4) . .
O64 Mo17 O41 150.0(4) . .
O66 Mo17 O42 96.9(5) . .
O67 Mo17 O42 153.8(4) . .
O64 Mo17 O42 93.3(4) . .
O41 Mo17 O42 71.0(4) . .
O66 Mo17 O65 169.6(4) . .
O67 Mo17 O65 87.7(4) . .
O64 Mo17 O65 72.9(4) . .
O41 Mo17 O65 78.1(4) . .
O42 Mo17 O65 73.8(4) . .
O70 Mo18 O67 105.4(5) . .
O70 Mo18 O68 100.6(5) . .
O67 Mo18 O68 89.4(4) . .
O70 Mo18 O43 100.8(5) . .
O67 Mo18 O43 86.0(4) . .
O68 Mo18 O43 158.5(4) . .
O70 Mo18 O71 99.1(5) . .
O67 Mo18 O71 155.3(4) . .
O68 Mo18 O71 88.6(4) . .
O43 Mo18 O71 86.9(4) . .
O70 Mo18 O69 168.4(5) . .
O67 Mo18 O69 85.2(4) . .
O68 Mo18 O69 74.5(4) . .
O43 Mo18 O69 84.1(4) . .
O71 Mo18 O69 70.5(4) . .
O74 Mo19 O75 104.5(5) . .
O74 Mo19 O72 98.8(5) . .
O75 Mo19 O72 89.6(4) . .
O74 Mo19 O49 102.6(5) . .
O75 Mo19 O49 86.3(4) . .
O72 Mo19 O49 158.6(4) . .
O74 Mo19 O71 98.5(5) . .
O75 Mo19 O71 157.0(4) . .
O72 Mo19 O71 88.5(4) . .
O49 Mo19 O71 87.0(4) . .
O74 Mo19 O73 167.6(5) . .
O75 Mo19 O73 86.2(4) . .
O72 Mo19 O73 74.5(4) . .
O49 Mo19 O73 84.2(4) . .
O71 Mo19 O73 71.2(4) . .
O78 Mo20 O75 104.0(5) . .
O78 Mo20 O76 102.2(5) . .
O75 Mo20 O76 98.0(5) . .
O78 Mo20 O48 105.7(5) . .
O75 Mo20 O48 87.7(4) . .
O76 Mo20 O48 149.2(4) . .
O78 Mo20 O51 95.9(6) . .
O75 Mo20 O51 154.8(5) . .
O76 Mo20 O51 92.6(5) . .
O48 Mo20 O51 72.0(5) . .
O78 Mo20 O77 168.8(5) . .
O75 Mo20 O77 86.7(4) . .
O76 Mo20 O77 72.5(4) . .
O48 Mo20 O77 77.7(4) . .
O51 Mo20 O77 74.8(5) . .
O80 Mo21 O81 104.5(6) . .
O80 Mo21 O59 105.7(5) . .
O81 Mo21 O59 99.0(5) . .
O80 Mo21 O55 104.2(5) . .
O81 Mo21 O55 96.7(5) . .
O59 Mo21 O55 141.3(5) . .
O80 Mo21 O56 97.0(5) . .
O81 Mo21 O56 158.4(5) . .
O59 Mo21 O56 76.4(4) . .
O55 Mo21 O56 76.0(4) . .
O80 Mo21 O79 177.6(5) . .
O81 Mo21 O79 73.2(5) . .
O59 Mo21 O79 75.3(4) . .
O55 Mo21 O79 75.7(4) . .
O56 Mo21 O79 85.3(4) . .
O83 Mo22 O40 104.0(6) . .
O83 Mo22 O65 105.8(5) . .
O40 Mo22 O65 98.0(5) . .
O83 Mo22 O62 105.8(5) . .
O40 Mo22 O62 95.9(5) . .
O65 Mo22 O62 141.0(4) . .
O83 Mo22 O82 97.9(5) . .
O40 Mo22 O82 158.1(5) . .
O65 Mo22 O82 77.1(4) . .
O62 Mo22 O82 76.5(4) . .
O83 Mo22 O42 176.5(5) . .
O40 Mo22 O42 72.6(4) . .
O65 Mo22 O42 75.3(4) . .
O62 Mo22 O42 74.5(4) . .
O82 Mo22 O42 85.5(4) . .
O85 Mo23 O84 103.5(5) . .
O85 Mo23 O73 106.0(5) . .
O84 Mo23 O73 97.5(4) . .
O85 Mo23 O69 105.1(5) . .
O84 Mo23 O69 97.9(4) . .
O73 Mo23 O69 140.8(4) . .
O85 Mo23 O71 98.5(5) . .
O84 Mo23 O71 158.0(4) . .
O73 Mo23 O71 76.5(4) . .
O69 Mo23 O71 75.8(4) . .
O85 Mo23 O86 177.0(5) . .
O84 Mo23 O86 73.6(4) . .
O73 Mo23 O86 75.3(4) . .
O69 Mo23 O86 74.9(4) . .
O71 Mo23 O86 84.4(4) . .
O88 Mo24 O50 104.2(7) . .
O88 Mo24 O77 104.7(3) . 12
O50 Mo24 O77 98.2(3) . 12
O88 Mo24 O77 104.7(3) . .
O50 Mo24 O77 98.2(3) . .
O77 Mo24 O77 141.6(6) 12 .
O88 Mo24 O87 98.0(7) . .
O50 Mo24 O87 157.9(7) . .
O77 Mo24 O87 75.9(3) 12 .
O77 Mo24 O87 75.9(3) . .
O88 Mo24 O51 177.4(6) . .
O50 Mo24 O51 73.3(6) . .
O77 Mo24 O51 75.9(3) 12 .
O77 Mo24 O51 75.9(3) . .
O87 Mo24 O51 84.6(5) . .
O89 Mo25 O53 102.6(5) . 4_566
O89 Mo25 O52 102.9(6) . .
O53 Mo25 O52 98.9(5) 4_566 .
O89 Mo25 O90 104.7(5) . .
O53 Mo25 O90 87.9(5) 4_566 .
O52 Mo25 O90 149.3(5) . .
O89 Mo25 O79 96.5(5) . .
O53 Mo25 O79 155.0(5) 4_566 .
O52 Mo25 O79 92.3(4) . .
O90 Mo25 O79 71.7(4) . .
O89 Mo25 O55 169.4(5) . .
O53 Mo25 O55 87.8(4) 4_566 .
O52 Mo25 O55 73.1(4) . .
O90 Mo25 O55 77.3(4) . .
O79 Mo25 O55 74.1(4) . .
O91 Mo26 O57 101.7(6) . .
O91 Mo26 O93 103.6(5) . .
O57 Mo26 O93 99.5(5) . .
O91 Mo26 O92 104.9(5) . .
O57 Mo26 O92 150.6(5) . .
O93 Mo26 O92 86.3(5) . .
O91 Mo26 O79 95.1(5) . .
O57 Mo26 O79 92.9(4) . .
O93 Mo26 O79 154.8(5) . .
O92 Mo26 O79 72.5(4) . .
O91 Mo26 O59 167.6(5) . .
O57 Mo26 O59 73.4(4) . .
O93 Mo26 O59 88.6(4) . .
O92 Mo26 O59 77.9(4) . .
O79 Mo26 O59 74.0(4) . .
O95 Mo27 O93 104.0(5) . .
O95 Mo27 O61 100.5(5) . .
O93 Mo27 O61 88.7(4) . .
O95 Mo27 O94 101.1(5) . .
O93 Mo27 O94 85.2(4) . .
O61 Mo27 O94 158.3(4) . .
O95 Mo27 O82 100.1(5) . .
O93 Mo27 O82 155.7(4) . .
O61 Mo27 O82 90.3(4) . .
O94 Mo27 O82 86.9(4) . .
O95 Mo27 O62 169.4(5) . .
O93 Mo27 O62 85.3(4) . .
O61 Mo27 O62 74.2(4) . .
O94 Mo27 O62 84.6(4) . .
O82 Mo27 O62 71.1(4) . .
O96 Mo28 O98 104.7(5) . .
O96 Mo28 O64 101.6(5) . .
O98 Mo28 O64 89.7(4) . .
O96 Mo28 O97 100.7(5) . .
O98 Mo28 O97 86.0(4) . .
O64 Mo28 O97 157.6(4) . .
O96 Mo28 O82 97.7(5) . .
O98 Mo28 O82 157.3(4) . .
O64 Mo28 O82 89.2(4) . .
O97 Mo28 O82 86.4(4) . .
O96 Mo28 O65 167.7(4) . .
O98 Mo28 O65 87.2(4) . .
O64 Mo28 O65 74.9(4) . .
O97 Mo28 O65 82.9(4) . .
O82 Mo28 O65 70.7(4) . .
O99 Mo29 O98 103.3(5) . .
O99 Mo29 O68 103.6(5) . .
O98 Mo29 O68 100.0(5) . .
O99 Mo29 O100 103.9(5) . .
O98 Mo29 O100 86.7(4) . .
O68 Mo29 O100 149.3(4) . .
O99 Mo29 O86 95.7(5) . .
O98 Mo29 O86 154.2(4) . .
O68 Mo29 O86 92.2(4) . .
O100 Mo29 O86 71.7(4) . .
O99 Mo29 O69 168.7(4) . .
O98 Mo29 O69 88.1(4) . .
O68 Mo29 O69 73.3(4) . .
O100 Mo29 O69 77.1(4) . .
O86 Mo29 O69 73.8(4) . .
O103 Mo30 O101 102.6(5) . .
O103 Mo30 O72 101.7(5) . .
O101 Mo30 O72 98.6(5) . .
O103 Mo30 O102 105.3(5) . .
O101 Mo30 O102 87.5(4) . .
O72 Mo30 O102 150.3(4) . .
O103 Mo30 O86 96.6(5) . .
O101 Mo30 O86 155.5(4) . .
O72 Mo30 O86 92.2(4) . .
O102 Mo30 O86 72.7(4) . .
O103 Mo30 O73 169.2(5) . .
O101 Mo30 O73 87.6(4) . .
O72 Mo30 O73 72.8(4) . .
O102 Mo30 O73 78.5(4) . .
O86 Mo30 O73 74.6(4) . .
O104 Mo31 O101 103.6(5) . .
O104 Mo31 O76 99.5(5) . .
O101 Mo31 O76 89.3(5) . .
O104 Mo31 O105 102.2(5) . .
O101 Mo31 O105 87.4(4) . .
O76 Mo31 O105 158.2(4) . .
O104 Mo31 O87 98.7(6) . .
O101 Mo31 O87 157.6(5) . .
O76 Mo31 O87 89.0(6) . .
O105 Mo31 O87 85.9(5) . .
O104 Mo31 O77 167.8(5) . .
O101 Mo31 O77 87.2(4) . .
O76 Mo31 O77 74.7(4) . .
O105 Mo31 O77 83.6(4) . .
O87 Mo31 O77 70.8(5) . .
O03 Mo32 O106 102.5(6) . .
O03 Mo32 O2 97.8(5) . 4_566
O106 Mo32 O2 71.4(5) . 4_566
O03 Mo32 O90 95.4(5) . .
O106 Mo32 O90 140.8(5) . .
O2 Mo32 O90 71.8(5) 4_566 .
O03 Mo32 O92 91.9(5) . .
O106 Mo32 O92 71.2(4) . .
O2 Mo32 O92 142.6(5) 4_566 .
O90 Mo32 O92 143.2(4) . .
O03 Mo32 O79 97.7(5) . .
O106 Mo32 O79 138.2(4) . .
O2 Mo32 O79 141.1(4) 4_566 .
O90 Mo32 O79 71.4(4) . .
O92 Mo32 O79 71.9(4) . .
O03 Mo32 O81 172.4(5) . .
O106 Mo32 O81 83.3(5) . .
O2 Mo32 O81 88.7(4) 4_566 .
O90 Mo32 O81 82.8(4) . .
O92 Mo32 O81 85.2(4) . .
O79 Mo32 O81 74.7(4) . .
O03 Mo32 Mo1B 88.2(5) . 4_566
O106 Mo32 Mo1B 38.5(4) . 4_566
O2 Mo32 Mo1B 37.8(4) 4_566 4_566
O90 Mo32 Mo1B 109.0(4) . 4_566
O92 Mo32 Mo1B 107.2(4) . 4_566
O79 Mo32 Mo1B 174.0(4) . 4_566
O81 Mo32 Mo1B 99.4(4) . 4_566
O108 Mo33 O109 103.0(6) . .
O108 Mo33 O94 101.8(5) . .
O109 Mo33 O94 105.6(5) . .
O108 Mo33 O106 95.9(5) . .
O109 Mo33 O106 89.3(5) . .
O94 Mo33 O106 153.5(5) . .
O108 Mo33 O92 94.5(5) . .
O109 Mo33 O92 153.2(5) . .
O94 Mo33 O92 90.2(5) . .
O106 Mo33 O92 68.7(5) . .
O108 Mo33 O107 169.7(5) . .
O109 Mo33 O107 84.0(6) . .
O94 Mo33 O107 83.3(5) . .
O106 Mo33 O107 76.5(5) . .
O92 Mo33 O107 76.5(5) . .
O112 Mo34 O111 103.1(6) . .
O112 Mo34 O97 101.0(5) . .
O111 Mo34 O97 104.7(5) . .
O112 Mo34 O113 98.1(5) . .
O111 Mo34 O113 88.5(5) . .
O97 Mo34 O113 153.5(4) . .
O112 Mo34 O100 95.3(5) . .
O111 Mo34 O100 152.6(5) . .
O97 Mo34 O100 91.3(4) . .
O113 Mo34 O100 68.7(4) . .
O112 Mo34 O110 171.5(5) . .
O111 Mo34 O110 82.9(5) . .
O97 Mo34 O110 83.0(5) . .
O113 Mo34 O110 75.8(5) . .
O100 Mo34 O110 77.0(4) . .
O04 Mo35 O113 101.5(5) . .
O04 Mo35 O114 98.3(5) . .
O113 Mo35 O114 71.1(5) . .
O04 Mo35 O100 92.2(5) . .
O113 Mo35 O100 71.4(4) . .
O114 Mo35 O100 142.3(4) . .
O04 Mo35 O102 94.0(5) . .
O113 Mo35 O102 141.2(5) . .
O114 Mo35 O102 71.6(4) . .
O100 Mo35 O102 143.8(4) . .
O04 Mo35 O86 97.8(5) . .
O113 Mo35 O86 138.8(4) . .
O114 Mo35 O86 140.9(4) . .
O100 Mo35 O86 71.9(4) . .
O102 Mo35 O86 71.9(4) . .
O04 Mo35 O84 172.9(5) . .
O113 Mo35 O84 84.1(4) . .
O114 Mo35 O84 87.5(4) . .
O100 Mo35 O84 85.5(4) . .
O102 Mo35 O84 83.9(4) . .
O86 Mo35 O84 75.1(4) . .
O117 Mo36 O116 103.2(6) . .
O117 Mo36 O105 100.4(5) . .
O116 Mo36 O105 105.9(5) . .
O117 Mo36 O114 97.3(5) . .
O116 Mo36 O114 88.2(5) . .
O105 Mo36 O114 154.1(5) . .
O117 Mo36 O102 94.6(5) . .
O116 Mo36 O102 152.7(5) . .
O105 Mo36 O102 90.8(4) . .
O114 Mo36 O102 68.9(4) . .
O117 Mo36 O115 172.9(5) . .
O116 Mo36 O115 83.1(5) . .
O105 Mo36 O115 80.9(5) . .
O114 Mo36 O115 79.4(5) . .
O102 Mo36 O115 78.3(4) . .
O118 Mo37 O119 100.9(8) . .
O118 Mo37 O122 100.6(7) . .
O119 Mo37 O122 96.3(7) . .
O118 Mo37 O120 94.7(7) . .
O119 Mo37 O120 94.3(7) . .
O122 Mo37 O120 159.4(6) . .
O118 Mo37 O121 90.7(8) . .
O119 Mo37 O121 167.9(8) . .
O122 Mo37 O121 85.1(6) . .
O120 Mo37 O121 80.9(7) . .
O118 Mo37 O109 168.0(7) . .
O119 Mo37 O109 90.6(6) . .
O122 Mo37 O109 81.3(5) . .
O120 Mo37 O109 80.9(5) . .
O121 Mo37 O109 77.7(7) . .
O123 Mo38 O124 103.0(7) . .
O123 Mo38 O122 100.0(7) . .
O124 Mo38 O122 98.2(7) . .
O123 Mo38 O125 94.9(7) . .
O124 Mo38 O125 95.1(7) . .
O122 Mo38 O125 157.2(6) . .
O123 Mo38 O126 89.5(7) . .
O124 Mo38 O126 166.8(7) . .
O122 Mo38 O126 83.6(6) . .
O125 Mo38 O126 79.4(7) . .
O123 Mo38 O111 167.4(6) . .
O124 Mo38 O111 89.2(6) . .
O122 Mo38 O111 80.8(5) . .
O125 Mo38 O111 81.0(5) . .
O126 Mo38 O111 78.1(6) . .
O129 Mo39 O128 103.3(8) . .
O129 Mo39 O125 100.9(7) . .
O128 Mo39 O125 105.5(7) . .
O129 Mo39 O114 95.8(7) . .
O128 Mo39 O114 88.3(6) . .
O125 Mo39 O114 155.1(6) . .
O129 Mo39 O113 96.4(7) . .
O128 Mo39 O113 151.8(6) . .
O125 Mo39 O113 90.1(6) . .
O114 Mo39 O113 69.7(5) . .
O129 Mo39 O127 171.5(8) . .
O128 Mo39 O127 84.7(7) . .
O125 Mo39 O127 79.6(7) . .
O114 Mo39 O127 81.2(5) . .
O113 Mo39 O127 75.1(6) . .
O130 Mo40 O131 103.2(8) . .
O130 Mo40 O133 100.3(7) . .
O131 Mo40 O133 97.9(8) . .
O130 Mo40 O128 93.8(7) . .
O131 Mo40 O128 94.2(7) . .
O133 Mo40 O128 158.7(7) . .
O130 Mo40 O132 90.5(8) . .
O131 Mo40 O132 165.5(7) . .
O133 Mo40 O132 83.9(7) . .
O128 Mo40 O132 80.1(7) . .
O130 Mo40 O116 166.8(6) . .
O131 Mo40 O116 89.4(6) . .
O133 Mo40 O116 81.6(6) . .
O128 Mo40 O116 81.1(5) . .
O132 Mo40 O116 76.6(6) . .
Mo35 O04 Na2 174.0(9) . 11_565
Mo1B O1 Mo1A 2.9(6) . .
Mo32 O2 Mo1B 105.7(6) 4_566 .
Mo32 O2 Mo1A 109.7(5) 4_566 .
Mo1B O2 Mo1A 23.3(5) . .
Mo32 O2 Mo8 110.8(6) 4_566 .
Mo1B O2 Mo8 143.4(7) . .
Mo1A O2 Mo8 134.2(6) . .
Mo1A O3 Mo1B 26.5(5) . .
Mo1A O3 Mo2B 134.8(7) . .
Mo1B O3 Mo2B 156.9(9) . .
Mo1A O3 Mo2A 154.4(7) . .
Mo1B O3 Mo2A 156.9(10) . .
Mo2B O3 Mo2A 25.65(19) . .
Mo1A O4 Mo1B 1.6(4) . .
Mo8 O5 Mo2A 156.8(7) . .
Mo8 O5 Mo2B 142.4(7) . .
Mo2A O5 Mo2B 23.4(2) . .
O6 O6 Mo2A 123(5) 7_446 7_446
O6 O6 Mo2A 38(4) 7_446 .
Mo2A O6 Mo2A 160.4(17) 7_446 .
O6 O6 Mo2B 129(5) 7_446 7_446
Mo2A O6 Mo2B 6.5(4) 7_446 7_446
Mo2A O6 Mo2B 166.8(14) . 7_446
Mo2B O7 Mo2A 29.9(4) . .
P4 O8 Mo2B 118.7(14) . .
P4 O8 Mo2A 116.1(12) . .
Mo2B O8 Mo2A 6.3(3) . .
Mo3 O9 Mo2A 144.2(8) . .
Mo3 O9 Mo2B 128.8(8) . .
Mo2A O9 Mo2B 27.3(2) . .
Mo9 O10 Mo3 154.0(8) . .
P4 O12 Mo3 113.4(14) . .
Mo4 O14 Mo3 157.6(10) . .
Mo10 O15 Mo4 110.1(5) . .
Mo10 O15 Mo11 109.8(5) . .
Mo4 O15 Mo11 137.4(6) . .
Mo4 O18 Mo5B 163.1(11) . .
Mo4 O18 Mo5A 153.4(9) . .
Mo5B O18 Mo5A 17.5(2) . .
Mo10 O19 Mo9 111.1(5) . .
Mo10 O19 Mo4 109.6(5) . .
Mo9 O19 Mo4 137.6(5) . .
Mo11 O20 Mo5B 153.8(7) . .
Mo11 O20 Mo5A 153.7(7) . .
Mo5B O20 Mo5A 16.96(17) . .
Mo5B O21 Mo5A 20.9(3) . .
Mo5A O22 Mo5B 7.3(4) . .
Mo5A O22 Na2 138.7(18) . .
Mo5B O22 Na2 145.8(14) . .
P3 O23 Mo5B 127.0(14) . .
Mo5A O24 Mo6 143.5(8) . .
Mo5A O24 Mo5B 19.6(2) . .
Mo6 O24 Mo5B 133.9(7) . .
Mo12 O25 Mo6 155.2(7) . .
Mo7 O28 Mo6 159.2(9) . .
P3 O29 Mo6 124.0(14) . .
Mo13 O30 Mo7 110.0(5) . .
Mo13 O30 Mo12 110.3(5) . .
Mo7 O30 Mo12 135.3(6) . .
Mo8 O34 Mo14 150.0(6) . .
Mo9 O37 Mo15 147.2(6) . .
Mo10 O39 Mo16 108.4(4) . .
Mo10 O39 Mo9 109.0(5) . .
Mo16 O39 Mo9 141.2(5) . .
Mo22 O40 Mo10 116.8(6) . .
Mo10 O41 Mo17 110.0(5) . .
Mo10 O41 Mo11 108.9(4) . .
Mo17 O41 Mo11 140.1(5) . .
Mo10 O42 Mo16 103.3(4) . .
Mo10 O42 Mo17 103.7(4) . .
Mo16 O42 Mo17 140.4(5) . .
Mo10 O42 Mo22 96.1(4) . .
Mo16 O42 Mo22 103.5(4) . .
Mo17 O42 Mo22 101.8(4) . .
Mo11 O43 Mo18 146.3(6) . .
Mo20 O48 Mo13 109.6(5) . .
Mo20 O48 Mo12 141.5(6) . .
Mo13 O48 Mo12 108.1(5) . .
Mo12 O49 Mo19 148.6(6) . .
Mo24 O50 Mo13 116.6(8) . .
Mo20 O51 Mo20 142.0(7) 12 .
Mo20 O51 Mo13 103.1(4) 12 .
Mo20 O51 Mo13 103.1(4) . .
Mo20 O51 Mo24 102.3(4) 12 .
Mo20 O51 Mo24 102.3(4) . .
Mo13 O51 Mo24 95.2(5) . .
Mo25 O52 Mo14 122.6(6) . .
Mo25 O53 Mo14 158.1(7) 4_566 .
Mo21 O55 Mo14 102.8(4) . .
Mo21 O55 Mo25 106.9(4) . .
Mo14 O55 Mo25 88.3(4) . .
Mo14 O56 Mo15 139.7(6) . .
Mo14 O56 Mo21 109.8(5) . .
Mo15 O56 Mo21 108.2(5) . .
Mo26 O57 Mo15 121.6(6) . .
Mo21 O59 Mo15 103.5(5) . .
Mo21 O59 Mo26 108.4(5) . .
Mo15 O59 Mo26 89.2(4) . .
Mo16 O60 Mo15 159.4(6) . .
Mo16 O61 Mo27 123.7(5) . .
Mo22 O62 Mo27 101.6(4) . .
Mo22 O62 Mo16 107.9(4) . .
Mo27 O62 Mo16 88.0(3) . .
Mo17 O64 Mo28 122.5(5) . .
Mo22 O65 Mo28 103.5(4) . .
Mo22 O65 Mo17 108.9(5) . .
Mo28 O65 Mo17 88.3(3) . .
Mo17 O67 Mo18 160.8(6) . .
Mo29 O68 Mo18 122.9(5) . .
Mo23 O69 Mo18 103.0(4) . .
Mo23 O69 Mo29 107.9(4) . .
Mo18 O69 Mo29 87.8(3) . .
Mo19 O71 Mo18 139.5(5) . .
Mo19 O71 Mo23 108.6(5) . .
Mo18 O71 Mo23 109.9(5) . .
Mo30 O72 Mo19 122.0(5) . .
Mo23 O73 Mo19 102.8(4) . .
Mo23 O73 Mo30 107.9(4) . .
Mo19 O73 Mo30 89.5(3) . .
Mo20 O75 Mo19 159.0(6) . .
Mo20 O76 Mo31 123.3(5) . .
Mo24 O77 Mo31 103.1(5) . .
Mo24 O77 Mo20 107.0(5) . .
Mo31 O77 Mo20 88.3(3) . .
Mo25 O79 Mo32 102.9(4) . .
Mo25 O79 Mo26 141.4(6) . .
Mo32 O79 Mo26 102.9(4) . .
Mo25 O79 Mo21 103.2(4) . .
Mo32 O79 Mo21 95.7(4) . .
Mo26 O79 Mo21 102.2(4) . .
Mo21 O81 Mo32 116.3(6) . .
Mo27 O82 Mo28 139.1(6) . .
Mo27 O82 Mo22 110.3(4) . .
Mo28 O82 Mo22 107.9(5) . .
Mo23 O84 Mo35 116.1(5) . .
Mo30 O86 Mo29 141.4(5) . .
Mo30 O86 Mo35 103.0(4) . .
Mo29 O86 Mo35 103.0(4) . .
Mo30 O86 Mo23 102.2(4) . .
Mo29 O86 Mo23 103.3(4) . .
Mo35 O86 Mo23 95.2(4) . .
Mo31 O87 Mo31 138.9(8) 12 .
Mo31 O87 Mo24 109.6(4) 12 .
Mo31 O87 Mo24 109.6(4) . .
Mo25 O90 Mo32 109.2(5) . .
Mo25 O90 Mo8 142.4(6) . 4_566
Mo32 O90 Mo8 108.4(5) . 4_566
Mo26 O92 Mo32 108.4(5) . .
Mo26 O92 Mo33 142.1(5) . .
Mo32 O92 Mo33 108.6(5) . .
Mo26 O93 Mo27 160.1(7) . .
Mo33 O94 Mo27 146.6(6) . .
Mo34 O97 Mo28 146.1(6) . .
Mo29 O98 Mo28 160.5(6) . .
Mo35 O100 Mo29 109.1(4) . .
Mo35 O100 Mo34 109.1(5) . .
Mo29 O100 Mo34 140.6(5) . .
Mo30 O101 Mo31 157.7(6) . .
Mo30 O102 Mo35 108.4(5) . .
Mo30 O102 Mo36 142.3(6) . .
Mo35 O102 Mo36 108.2(5) . .
Mo36 O105 Mo31 148.0(6) . .
Mo32 O106 Mo1A 110.0(5) . 4_566
Mo32 O106 Mo33 111.1(6) . .
Mo1A O106 Mo33 138.4(7) 4_566 .
Mo32 O106 Mo1B 104.9(7) . 4_566
Mo1A O106 Mo1B 23.2(5) 4_566 4_566
Mo33 O106 Mo1B 140.5(8) . 4_566
Mo33 O109 Mo37 156.6(7) . .
Mo34 O110 Na1 114.9(8) . .
Mo34 O111 Mo38 154.0(7) . .
Mo35 O113 Mo39 109.4(6) . .
Mo35 O113 Mo34 109.9(6) . .
Mo39 O113 Mo34 139.7(6) . .
Mo35 O114 Mo39 109.8(5) . .
Mo35 O114 Mo36 109.5(5) . .
Mo39 O114 Mo36 136.3(6) . .
Mo36 O116 Mo40 152.8(7) . .
Mo1A O120 Mo1B 25.8(5) 4_566 4_566
Mo1A O120 Mo37 158.6(8) 4_566 .
Mo1B O120 Mo37 151.0(10) 4_566 .
P1 O121 Mo37 114.1(13) . .
Mo37 O122 Mo38 140.4(7) . .
Mo38 O124 Na1 127.3(9) . .
Mo39 O125 Mo38 158.1(9) . .
P1 O126 Mo38 114.3(12) . .
Mo39 O128 Mo40 155.7(9) . .
P2 O132 Mo40 120.7(11) . .
Mo40 O133 Mo40 144.2(10) . 12
O202 Na1 O137 84(2) . .
O202 Na1 O153 83.3(16) . .
O137 Na1 O153 149.4(13) . .
O202 Na1 O148 91(2) . .
O137 Na1 O148 98.2(12) . .
O153 Na1 O148 109.6(14) . .
O202 Na1 O110 170.2(18) . .
O137 Na1 O110 96.1(10) . .
O153 Na1 O110 91.9(11) . .
O148 Na1 O110 98.9(12) . .
O202 Na1 O124 102.4(18) . .
O137 Na1 O124 84.6(9) . .
O153 Na1 O124 71.2(10) . .
O148 Na1 O124 166.8(13) . .
O110 Na1 O124 67.9(7) . .
O202 Na1 Na1 26(3) . 7_445
O137 Na1 Na1 105.9(8) . 7_445
O153 Na1 Na1 71.4(10) . 7_445
O148 Na1 Na1 73.9(10) . 7_445
O110 Na1 Na1 157.5(7) . 7_445
O124 Na1 Na1 117.9(9) . 7_445
O141 Na2 O159 104.9(17) . .
O141 Na2 O145 130.1(16) . .
O159 Na2 O145 102.0(17) . .
O141 Na2 O149 81.8(14) . .
O159 Na2 O149 167.5(19) . .
O145 Na2 O149 80.7(14) . .
O141 Na2 O22 134.2(15) . .
O159 Na2 O22 73.5(14) . .
O145 Na2 O22 93.5(13) . .
O149 Na2 O22 94.3(14) . .
O141 Na2 O04 74.2(11) . 11_566
O159 Na2 O04 80.2(14) . 11_566
O145 Na2 O04 70.0(11) . 11_566
O149 Na2 O04 112.0(13) . 11_566
O22 Na2 O04 145.2(13) . 11_566
Na1 O202 Na1 128(5) . 7_445
O121 P1 O126 121.2(16) . .
O132 P2 O132 110.3(18) 12 .
O29 P3 O23 112.4(15) . .
O8 P4 O12 118.3(15) . .
O8 P4 O203 111(2) . .
O12 P4 O203 124(2) . .
O8 P4 Mo2B 30.8(9) . .
O12 P4 Mo2B 101.8(10) . .
O203 P4 Mo2B 134(2) . .

loop_
_geom_bond_atom_site_label_1
_geom_bond_atom_site_label_2
_geom_bond_distance
_geom_bond_site_symmetry_2
Mo1A Mo1B 0.827(16) .
Mo1A O4 1.670(15) .
Mo1A O3 1.785(11) .
Mo1A O120 1.823(14) 4_566
Mo1A O106 2.048(12) 4_566
Mo1A O2 2.053(12) .
Mo1A O1 2.403(14) .
Mo1B O1 1.58(2) .
Mo1B O3 1.818(19) .
Mo1B O120 1.88(2) 4_566
Mo1B O2 2.05(2) .
Mo1B O106 2.07(2) 4_566
Mo1B O4 2.50(2) .
Mo1B Mo32 3.215(16) 4_566
Mo2A Mo2B 0.907(5) .
Mo2A O6 1.29(3) 7_446
Mo2A O6 1.77(2) .
Mo2A O7 1.80(2) .
Mo2A O9 1.892(12) .
Mo2A O3 2.046(10) .
Mo2A O5 2.164(14) .
Mo2A O8 2.35(2) .
Mo2A Mo2A 3.016(7) 7_446
Mo2B O8 1.46(2) .
Mo2B O7 1.70(2) .
Mo2B O9 1.947(12) .
Mo2B O3 2.038(11) .
Mo2B O6 2.18(2) 7_446
Mo2B O5 2.272(14) .
Mo2B P4 2.506(17) .
Mo3 O13 1.707(17) .
Mo3 O11 1.811(19) .
Mo3 O9 1.890(12) .
Mo3 O14 1.910(17) .
Mo3 O12 2.08(2) .
Mo3 O10 2.155(15) .
Mo4 O16 1.62(2) .
Mo4 O18 1.739(19) .
Mo4 O14 1.764(17) .
Mo4 O15 2.032(11) .
Mo4 O19 2.058(12) .
Mo4 O17 2.09(3) .
Mo5A Mo5B 0.654(5) .
Mo5A O22 1.39(2) .
Mo5A O21 1.82(2) .
Mo5A O24 1.858(14) .
Mo5A O18 2.118(18) .
Mo5A O20 2.216(14) .
Mo5B O21 1.64(2) .
Mo5B O18 1.876(18) .
Mo5B O23 1.92(3) .
Mo5B O24 1.950(14) .
Mo5B O22 2.01(2) .
Mo5B O20 2.215(14) .
Mo6 O26 1.660(19) .
Mo6 O27 1.713(17) .
Mo6 O24 1.901(13) .
Mo6 O28 1.964(14) .
Mo6 O29 2.19(2) .
Mo6 O25 2.216(15) .
Mo7 O32 1.76(3) .
Mo7 O28 1.788(14) .
Mo7 O28 1.789(15) 12
Mo7 O30 2.032(12) 12
Mo7 O30 2.032(12) .
Mo7 O31 2.33(2) .
Mo8 O33 1.703(13) .
Mo8 O5 1.749(13) .
Mo8 O34 1.818(11) .
Mo8 O2 2.060(10) .
Mo8 O90 2.109(11) 4_566
Mo8 O35 2.339(13) .
Mo9 O36 1.689(14) .
Mo9 O10 1.751(14) .
Mo9 O37 1.836(12) .
Mo9 O19 2.056(11) .
Mo9 O39 2.090(10) .
Mo9 O38 2.346(14) .
Mo10 O01 1.687(12) .
Mo10 O19 1.989(11) .
Mo10 O41 1.997(10) .
Mo10 O15 2.002(12) .
Mo10 O39 2.006(10) .
Mo10 O42 2.073(10) .
Mo10 O40 2.210(12) .
Mo11 O45 1.705(13) .
Mo11 O20 1.738(14) .
Mo11 O43 1.827(10) .
Mo11 O15 2.076(11) .
Mo11 O41 2.102(10) .
Mo11 O44 2.347(13) .
Mo12 O46 1.688(13) .
Mo12 O25 1.747(14) .
Mo12 O49 1.837(11) .
Mo12 O30 2.076(12) .
Mo12 O48 2.103(11) .
Mo12 O47 2.311(13) .
Mo13 O02 1.721(16) .
Mo13 O30 1.984(12) .
Mo13 O30 1.984(12) 12
Mo13 O48 2.012(11) .
Mo13 O48 2.012(11) 12
Mo13 O51 2.095(15) .
Mo13 O50 2.209(16) .
Mo14 O54 1.685(13) .
Mo14 O53 1.924(10) .
Mo14 O52 1.948(12) .
Mo14 O34 1.980(12) .
Mo14 O56 1.989(11) .
Mo14 O55 2.326(11) .
Mo15 O58 1.686(12) .
Mo15 O60 1.908(10) .
Mo15 O57 1.960(11) .
Mo15 O37 1.976(12) .
Mo15 O56 2.007(10) .
Mo15 O59 2.306(11) .
Mo16 O63 1.681(12) .
Mo16 O60 1.851(10) .
Mo16 O61 1.856(11) .
Mo16 O39 2.017(10) .
Mo16 O42 2.087(11) .
Mo16 O62 2.454(10) .
Mo17 O66 1.677(11) .
Mo17 O67 1.850(10) .
Mo17 O64 1.861(10) .
Mo17 O41 1.999(10) .
Mo17 O42 2.092(9) .
Mo17 O65 2.444(10) .
Mo18 O70 1.653(10) .
Mo18 O67 1.892(10) .
Mo18 O68 1.943(10) .
Mo18 O43 1.992(10) .
Mo18 O71 2.007(10) .
Mo18 O69 2.335(10) .
Mo19 O74 1.654(11) .
Mo19 O75 1.908(11) .
Mo19 O72 1.940(11) .
Mo19 O49 1.968(10) .
Mo19 O71 2.001(10) .
Mo19 O73 2.318(10) .
Mo20 O78 1.686(11) .
Mo20 O75 1.852(11) .
Mo20 O76 1.867(10) .
Mo20 O48 1.983(11) .
Mo20 O51 2.075(5) .
Mo20 O77 2.465(10) .
Mo21 O80 1.673(12) .
Mo21 O81 1.785(12) .
Mo21 O59 1.945(10) .
Mo21 O55 1.966(11) .
Mo21 O56 2.121(11) .
Mo21 O79 2.468(11) .
Mo22 O83 1.680(12) .
Mo22 O40 1.782(12) .
Mo22 O65 1.926(10) .
Mo22 O62 1.995(10) .
Mo22 O82 2.115(10) .
Mo22 O42 2.494(10) .
Mo23 O85 1.662(12) .
Mo23 O84 1.786(10) .
Mo23 O73 1.959(10) .
Mo23 O69 1.977(10) .
Mo23 O71 2.121(10) .
Mo23 O86 2.485(10) .
Mo24 O88 1.680(16) .
Mo24 O50 1.782(16) .
Mo24 O77 1.960(11) 12
Mo24 O77 1.960(11) .
Mo24 O87 2.131(15) .
Mo24 O51 2.498(15) .
Mo25 O89 1.689(13) .
Mo25 O53 1.840(10) 4_566
Mo25 O52 1.855(12) .
Mo25 O90 1.994(12) .
Mo25 O79 2.075(10) .
Mo25 O55 2.461(12) .
Mo26 O91 1.688(12) .
Mo26 O57 1.847(11) .
Mo26 O93 1.851(10) .
Mo26 O92 1.993(11) .
Mo26 O79 2.087(10) .
Mo26 O59 2.424(11) .
Mo27 O95 1.678(11) .
Mo27 O93 1.912(11) .
Mo27 O61 1.932(11) .
Mo27 O94 1.995(11) .
Mo27 O82 2.001(11) .
Mo27 O62 2.354(10) .
Mo28 O96 1.676(11) .
Mo28 O98 1.916(10) .
Mo28 O64 1.925(10) .
Mo28 O97 1.980(10) .
Mo28 O82 2.020(9) .
Mo28 O65 2.320(10) .
Mo29 O99 1.681(11) .
Mo29 O98 1.830(10) .
Mo29 O68 1.837(10) .
Mo29 O100 2.018(10) .
Mo29 O86 2.088(11) .
Mo29 O69 2.456(10) .
Mo30 O103 1.696(11) .
Mo30 O101 1.848(10) .
Mo30 O72 1.880(11) .
Mo30 O102 2.001(10) .
Mo30 O86 2.076(10) .
Mo30 O73 2.430(10) .
Mo31 O104 1.675(11) .
Mo31 O101 1.910(11) .
Mo31 O76 1.932(10) .
Mo31 O105 1.977(11) .
Mo31 O87 1.990(5) .
Mo31 O77 2.332(10) .
Mo32 O03 1.681(12) .
Mo32 O106 1.986(13) .
Mo32 O2 1.988(11) 4_566
Mo32 O90 1.998(10) .
Mo32 O92 2.029(10) .
Mo32 O79 2.084(11) .
Mo32 O81 2.193(12) .
Mo32 Mo1B 3.215(16) 4_566
Mo33 O108 1.683(13) .
Mo33 O109 1.757(15) .
Mo33 O94 1.817(10) .
Mo33 O106 2.064(11) .
Mo33 O92 2.082(11) .
Mo33 O107 2.405(14) .
Mo34 O112 1.713(12) .
Mo34 O111 1.757(12) .
Mo34 O97 1.841(10) .
Mo34 O113 2.058(12) .
Mo34 O100 2.074(10) .
Mo34 O110 2.413(12) .
Mo35 O04 1.713(12) .
Mo35 O113 1.998(12) .
Mo35 O114 1.999(11) .
Mo35 O100 2.001(10) .
Mo35 O102 2.023(11) .
Mo35 O86 2.094(10) .
Mo35 O84 2.202(10) .
Mo36 O117 1.707(12) .
Mo36 O116 1.745(13) .
Mo36 O105 1.832(11) .
Mo36 O114 2.076(11) .
Mo36 O102 2.084(11) .
Mo36 O115 2.342(13) .
Mo37 O118 1.685(17) .
Mo37 O119 1.767(17) .
Mo37 O122 1.895(12) .
Mo37 O120 1.959(13) .
Mo37 O121 2.11(2) .
Mo37 O109 2.184(14) .
Mo38 O123 1.702(16) .
Mo38 O124 1.759(16) .
Mo38 O122 1.896(13) .
Mo38 O125 1.996(14) .
Mo38 O126 2.091(19) .
Mo38 O111 2.190(13) .
Mo39 O129 1.699(19) .
Mo39 O128 1.780(15) .
Mo39 O125 1.787(14) .
Mo39 O114 2.029(12) .
Mo39 O113 2.040(12) .
Mo39 O127 2.339(18) .
Mo40 O130 1.690(16) .
Mo40 O131 1.756(18) .
Mo40 O133 1.896(6) .
Mo40 O128 2.008(15) .
Mo40 O132 2.10(2) .
Mo40 O116 2.208(13) .
O04 Na2 2.81(3) 11_565
O2 Mo32 1.987(11) 4_566
O6 O6 0.69(4) 7_446
O6 Mo2A 1.29(3) 7_446
O6 Mo2B 2.18(2) 7_446
O8 P4 1.45(2) .
O12 P4 1.85(3) .
O22 Na2 2.64(4) .
O23 P3 1.53(3) .
O29 P3 1.45(3) .
O51 Mo20 2.075(5) 12
O53 Mo25 1.840(10) 4_566
O87 Mo31 1.990(5) 12
O90 Mo8 2.110(11) 4_566
O106 Mo1A 2.048(12) 4_566
O106 Mo1B 2.07(2) 4_566
O110 Na1 2.51(3) .
O120 Mo1A 1.823(13) 4_566
O120 Mo1B 1.88(2) 4_566
O121 P1 1.58(3) .
O124 Na1 2.95(3) .
O126 P1 1.77(3) .
O132 P2 1.71(2) .
O133 Mo40 1.896(6) 12
Na1 O202 2.30(5) .
Na1 O137 2.40(3) .
Na1 O153 2.45(4) .
Na1 O148 2.48(4) .
Na1 Na1 4.12(5) 7_445
Na2 O141 2.31(4) .
Na2 O159 2.34(5) .
Na2 O145 2.35(4) .
Na2 O149 2.39(4) .
Na2 O04 2.81(3) 11_566
O135 O135 1.61(7) 7_445
O150 O200 0.99(8) .
O170 O205 1.45(11) .
O173 O204 1.42(11) .
O187 O187 0.97(10) 12
O199 O199 0.52(13) 7_446
O202 Na1 2.30(5) 7_445
O203 P4 1.87(7) .
P2 O132 1.71(2) 12
